data_7041993
loop_
_publ_author_name
'Canaj, Angelos B.'
'Kalofolias, Dimitris A.'
'Siczek, Milosz'
'Lis, Tadeusz'
'McNab, Robbie'
'Lorusso, Giulia'
'Inglis, Ross'
'Evangelisti, Marco'
'Milios, Constantinos J.'

_publ_section_title
;
 Tetradecanuclearity in 3d-4f chemistry: relaxation and magnetocaloric
 effects in [NiLn] species.
;
_journal_issue 11
_journal_name_full 'Dalton transactions (Cambridge, England : 2003)'
_journal_page_first 3449
_journal_page_last 3452
_journal_paper_doi 10.1039/c7dt00102a
_journal_volume 46
_journal_year 2017
_chemical_formula_moiety 'Gd8 Ni6 O58 N14 C152 H154, C2 H3 N, H2 O'
_chemical_formula_sum 'C154 H159 Gd8 N15 Ni6 O59'
_chemical_formula_weight 4773.20
_space_group_crystal_system triclinic
_space_group_IT_number 2
_space_group_name_Hall '-P 1'
_space_group_name_H-M_alt 'P -1'
_symmetry_space_group_name_Hall '-P 1'
_symmetry_space_group_name_H-M 'P -1'
_atom_sites_solution_hydrogens mixed
_audit_creation_method SHELXL-2014/7
_audit_update_record
;
2016-12-02 deposited with the CCDC.
2017-02-09 downloaded from the CCDC.
;
_cell_angle_alpha 69.20(4)
_cell_angle_beta 83.19(3)
_cell_angle_gamma 83.63(3)
_cell_formula_units_Z 1
_cell_length_a 14.238(5)
_cell_length_b 18.199(7)
_cell_length_c 18.053(7)
_cell_measurement_reflns_used 10811
_cell_measurement_temperature 100(2)
_cell_measurement_theta_max 26.5000
_cell_measurement_theta_min 2.8838
_cell_volume 4330(3)
_computing_cell_refinement 'CrysAlisRED (Agilent)'
_computing_data_collection 'CrysAlisCCD (Agilent)'
_computing_data_reduction 'CrysAlisRED (Agilent)'
_computing_structure_refinement 'SHELXL-2014/7 (Sheldrick, 2014)'
_computing_structure_solution 'SHELXS (Sheldrick, 2013)'
_diffrn_ambient_temperature 100(2)
_diffrn_measured_fraction_theta_full 0.998
_diffrn_measured_fraction_theta_max 0.998
_diffrn_measurement_device_type KM4CCD
_diffrn_measurement_method '\w scans'
_diffrn_radiation_type MoK\a
_diffrn_radiation_wavelength 0.71073
_diffrn_reflns_av_R_equivalents 0.0962
_diffrn_reflns_av_unetI/netI 0.1029
_diffrn_reflns_Laue_measured_fraction_full 0.998
_diffrn_reflns_Laue_measured_fraction_max 0.998
_diffrn_reflns_limit_h_max 17
_diffrn_reflns_limit_h_min -17
_diffrn_reflns_limit_k_max 21
_diffrn_reflns_limit_k_min -22
_diffrn_reflns_limit_l_max 21
_diffrn_reflns_limit_l_min -19
_diffrn_reflns_number 44318
_diffrn_reflns_point_group_measured_fraction_full 0.998
_diffrn_reflns_point_group_measured_fraction_max 0.998
_diffrn_reflns_theta_full 25.500
_diffrn_reflns_theta_max 25.500
_diffrn_reflns_theta_min 2.890
_exptl_absorpt_coefficient_mu 3.739
_exptl_absorpt_correction_T_max 0.800
_exptl_absorpt_correction_T_min 0.420
_exptl_absorpt_correction_type analytical
_exptl_absorpt_process_details
;
CrysAlisPro, Agilent Technologies,
Version 1.171.36.20 (release 27-06-2012 CrysAlis171 .NET)
(compiled Jul 11 2012,15:38:31)
Analytical numeric absorption correction using a multifaceted crystal
            model based on expressions derived by R.C. Clark & J.S. Reid.
(Clark, R. C. & Reid, J. S. (1995). Acta Cryst. A51, 887-897)
;
_exptl_crystal_colour red-green
_exptl_crystal_density_diffrn 1.830
_exptl_crystal_description plates
_exptl_crystal_F_000 2339
_exptl_crystal_size_max 0.380
_exptl_crystal_size_mid 0.230
_exptl_crystal_size_min 0.070
_refine_diff_density_max 3.558
_refine_diff_density_min -1.374
_refine_diff_density_rms 0.240
_refine_ls_extinction_method none
_refine_ls_goodness_of_fit_ref 1.044
_refine_ls_hydrogen_treatment constr
_refine_ls_matrix_type full
_refine_ls_number_parameters 1095
_refine_ls_number_reflns 16099
_refine_ls_number_restraints 6
_refine_ls_restrained_S_all 1.044
_refine_ls_R_factor_all 0.1253
_refine_ls_R_factor_gt 0.0703
_refine_ls_shift/su_max 0.024
_refine_ls_shift/su_mean 0.001
_refine_ls_structure_factor_coef Fsqd
_refine_ls_weighting_details 'w=1/[\s^2^(Fo^2^)+(0.1048P)^2^+6.7218P] where P=(Fo^2^+2Fc^2^)/3'
_refine_ls_weighting_scheme calc
_refine_ls_wR_factor_gt 0.1706
_refine_ls_wR_factor_ref 0.2081
_reflns_Friedel_coverage 0.000
_reflns_number_gt 9924
_reflns_number_total 16099
_reflns_threshold_expression 'I > 2\s(I)'
_cod_data_source_file c7dt00102a2.cif
_cod_data_source_block at2835a
_cod_depositor_comments 'Adding full bibliography for 7041992--7041993.cif.'
_cod_database_code 7041993
_shelx_shelxl_version_number 2014/7
_shelx_space_group_comment
;
The symmetry employed for this shelxl refinement is uniquely defined
by the following loop, which should always be used as a source of
symmetry information in preference to the above space-group names.
They are only intended as comments.
;
_shelx_estimated_absorpt_t_min 0.331
_shelx_estimated_absorpt_t_max 0.780

loop_
_space_group_symop_operation_xyz
'x, y, z'
'-x, -y, -z'

loop_
_atom_site_label
_atom_site_type_symbol
_atom_site_fract_x
_atom_site_fract_y
_atom_site_fract_z
_atom_site_U_iso_or_equiv
_atom_site_adp_type
_atom_site_occupancy
_atom_site_site_symmetry_order
_atom_site_calc_flag
_atom_site_refinement_flags_posn
_atom_site_refinement_flags_adp
_atom_site_refinement_flags_occupancy
_atom_site_disorder_assembly
_atom_site_disorder_group
Gd11 Gd 0.440(2) 0.545(3) 0.5850(19) 0.036(9) Uiso 0.027(3) 1 d . . P . .
Gd12 Gd 0.443(2) 0.472(2) 0.621(2) 0.010(8) Uiso 0.018(2) 1 d . . P . .
Gd21 Gd 0.280(2) 0.588(3) 0.3933(18) 0.079(10) Uiso 0.044(5) 1 d . . P . .
Gd41 Gd 0.2880(17) 0.560(2) 0.7748(17) 0.050(7) Uiso 0.044(5) 1 d . . P . .
Gd1 Gd 0.43746(5) 0.50903(7) 0.59957(4) 0.0275(3) Uani 0.956(5) 1 d . . P . .
Gd2 Gd 0.29287(6) 0.62104(8) 0.38777(4) 0.0315(3) Uani 0.956(5) 1 d . . P . .
Gd3 Gd 0.50081(4) 0.69625(4) 0.42532(3) 0.0365(2) Uani 1 1 d . . . . .
Gd4 Gd 0.29523(5) 0.52676(10) 0.79535(7) 0.0348(3) Uani 0.956(5) 1 d . . P . .
Ni1 Ni 0.26988(10) 0.37966(9) 0.72162(8) 0.0332(4) Uani 1 1 d . . . . .
Ni2 Ni 0.47854(12) 0.64334(10) 0.68762(9) 0.0373(4) Uani 1 1 d . . . . .
Ni3 Ni 0.08724(13) 0.72768(11) 0.37582(10) 0.0485(5) Uani 1 1 d . . . . .
O1 O 0.3723(5) 0.6196(5) 0.4975(4) 0.0330(18) Uani 1 1 d . . . . .
H1 H 0.3372 0.6482 0.5206 0.050 Uiso 1 1 d R U . . .
O2 O 0.5409(5) 0.3902(5) 0.6381(4) 0.0312(18) Uani 1 1 d . . . . .
H2 H 0.5286 0.3673 0.6882 0.047 Uiso 1 1 d R U . . .
O3 O 0.4426(6) 0.4390(5) 0.5038(4) 0.0361(19) Uani 1 1 d . . . . .
H3 H 0.3881 0.4417 0.4859 0.054 Uiso 1 1 d R U . . .
O4 O 0.3828(5) 0.4391(5) 0.7362(4) 0.0322(18) Uani 1 1 d . . . . .
H4 H 0.3823 0.4341 0.7849 0.048 Uiso 1 1 d R U . . .
O5 O 0.3590(6) 0.5973(5) 0.6664(4) 0.0365(19) Uani 1 1 d . . . . .
H5 H 0.3200 0.6328 0.6383 0.055 Uiso 1 1 d R U . . .
O2A O 0.1927(6) 0.4331(5) 0.7919(5) 0.039(2) Uani 1 1 d . . . . .
C1A C 0.1188(9) 0.3195(9) 0.8748(8) 0.047(3) Uani 1 1 d . . . . .
C2A C 0.1187(9) 0.3998(8) 0.8358(7) 0.039(3) Uani 1 1 d . . . . .
C3A C 0.0360(9) 0.4482(9) 0.8427(9) 0.049(3) Uani 1 1 d . . . . .
H3A H 0.0366 0.5036 0.8162 0.058 Uiso 1 1 calc R U . . .
C4A C -0.0440(11) 0.4183(10) 0.8860(9) 0.059(4) Uani 1 1 d . . . . .
H4A H -0.0977 0.4530 0.8902 0.071 Uiso 1 1 calc R U . . .
C5A C -0.1361(11) 0.3054(12) 0.9686(11) 0.073(5) Uani 1 1 d . . . . .
H5A H -0.1895 0.3403 0.9731 0.087 Uiso 1 1 calc R U . . .
C6A C -0.1405(13) 0.2288(14) 1.0019(11) 0.091(7) Uani 1 1 d . . . . .
H6A H -0.1990 0.2086 1.0280 0.109 Uiso 1 1 calc R U . . .
C7A C -0.0600(12) 0.1752(11) 1.0001(10) 0.075(5) Uani 1 1 d . . . . .
H7A H -0.0647 0.1202 1.0261 0.090 Uiso 1 1 calc R U . . .
C8A C 0.0245(12) 0.2036(10) 0.9604(9) 0.066(5) Uani 1 1 d . . . . .
H8A H 0.0776 0.1676 0.9583 0.079 Uiso 1 1 calc R U . . .
C9A C 0.0336(10) 0.2879(9) 0.9217(8) 0.053(4) Uani 1 1 d . . . . .
C10A C -0.0492(10) 0.3356(9) 0.9253(9) 0.055(4) Uani 1 1 d . . . . .
C11A C 0.2047(10) 0.2651(8) 0.8713(8) 0.047(3) Uani 1 1 d . . . . .
H11A H 0.2096 0.2155 0.9130 0.056 Uiso 1 1 calc R U . . .
N1A N 0.2707(7) 0.2809(7) 0.8168(6) 0.041(3) Uani 1 1 d . . . . .
C12A C 0.3502(9) 0.2211(8) 0.8167(7) 0.042(3) Uani 1 1 d . . . . .
C13A C 0.3249(10) 0.1410(9) 0.8386(10) 0.064(4) Uani 1 1 d . . . . .
H13A H 0.3823 0.1065 0.8366 0.095 Uiso 1 1 calc R U . . .
H13B H 0.2935 0.1241 0.8926 0.095 Uiso 1 1 calc R U . . .
H13C H 0.2817 0.1383 0.8014 0.095 Uiso 1 1 calc R U . . .
C14A C 0.4233(10) 0.2251(10) 0.8730(8) 0.060(4) Uani 1 1 d . . . . .
H14A H 0.4403 0.2796 0.8579 0.091 Uiso 1 1 calc R U . . .
H14B H 0.3951 0.2073 0.9281 0.091 Uiso 1 1 calc R U . . .
H14C H 0.4804 0.1911 0.8683 0.091 Uiso 1 1 calc R U . . .
C15A C 0.3992(10) 0.2493(8) 0.7310(8) 0.046(3) Uani 1 1 d . . . . .
O1A O 0.3658(6) 0.3100(5) 0.6784(5) 0.039(2) Uani 1 1 d . . . . .
O3A O 0.4742(7) 0.2109(6) 0.7141(5) 0.052(2) Uani 1 1 d . . . . .
O2B O 0.4262(6) 0.5971(5) 0.8034(5) 0.039(2) Uani 1 1 d . . . . .
C1B C 0.4127(9) 0.7208(8) 0.8278(7) 0.040(3) Uani 1 1 d . . . . .
C2B C 0.4193(9) 0.6393(9) 0.8525(8) 0.047(4) Uani 1 1 d . . . . .
C3B C 0.4190(9) 0.5936(9) 0.9349(8) 0.044(3) Uani 1 1 d . . . . .
H3B H 0.4257 0.5377 0.9511 0.053 Uiso 1 1 calc R U . . .
C4B C 0.4094(9) 0.6287(9) 0.9911(8) 0.046(3) Uani 1 1 d . . . . .
H4B H 0.4076 0.5971 1.0459 0.055 Uiso 1 1 calc R U . . .
C5B C 0.3963(11) 0.7490(9) 1.0259(9) 0.054(4) Uani 1 1 d . . . . .
H5B H 0.3942 0.7177 1.0808 0.064 Uiso 1 1 calc R U . . .
C6B C 0.3937(10) 0.8284(9) 1.0043(9) 0.054(4) Uani 1 1 d . . . . .
H6B H 0.3917 0.8517 1.0440 0.065 Uiso 1 1 calc R U . . .
C7B C 0.3938(11) 0.8758(10) 0.9255(9) 0.058(4) Uani 1 1 d . . . . .
H7B H 0.3901 0.9315 0.9109 0.069 Uiso 1 1 calc R U . . .
C8B C 0.3995(10) 0.8415(8) 0.8675(8) 0.047(3) Uani 1 1 d . . . . .
H8B H 0.4003 0.8743 0.8132 0.057 Uiso 1 1 calc R U . . .
C9B C 0.4041(9) 0.7590(8) 0.8877(7) 0.041(3) Uani 1 1 d . . . . .
C10B C 0.4021(9) 0.7108(8) 0.9684(7) 0.043(3) Uani 1 1 d . . . . .
C11B C 0.4079(9) 0.7726(9) 0.7461(8) 0.047(3) Uani 1 1 d . . . . .
H11B H 0.3886 0.8265 0.7368 0.057 Uiso 1 1 calc R U . . .
N1B N 0.4280(8) 0.7510(6) 0.6850(6) 0.042(3) Uani 1 1 d . . . . .
C12B C 0.4211(11) 0.8128(8) 0.6054(8) 0.047(3) Uani 1 1 d . . . . .
C13B C 0.3231(11) 0.8505(9) 0.5930(9) 0.061(4) Uani 1 1 d . . . . .
H13D H 0.3223 0.8907 0.5398 0.091 Uiso 1 1 calc R U . . .
H13E H 0.2798 0.8105 0.5980 0.091 Uiso 1 1 calc R U . . .
H13F H 0.3029 0.8752 0.6331 0.091 Uiso 1 1 calc R U . . .
C14B C 0.4937(15) 0.8730(10) 0.5907(10) 0.079(6) Uani 1 1 d . . . . .
H14D H 0.4882 0.9133 0.5380 0.119 Uiso 1 1 calc R U . . .
H14E H 0.4819 0.8979 0.6313 0.119 Uiso 1 1 calc R U . . .
H14F H 0.5577 0.8465 0.5934 0.119 Uiso 1 1 calc R U . . .
C15B C 0.4520(10) 0.7695(8) 0.5428(8) 0.043(3) Uani 1 1 d . . . . .
O1B O 0.4354(8) 0.8042(6) 0.4730(5) 0.055(3) Uani 1 1 d . . . . .
O3B O 0.4955(6) 0.7018(5) 0.5656(5) 0.0368(19) Uani 1 1 d . . . . .
O2C O 0.0080(7) 0.7670(6) 0.2979(6) 0.062(3) Uani 1 1 d . . . . .
C1C C -0.0363(11) 0.8899(9) 0.3181(9) 0.057(4) Uani 1 1 d . . . . .
C2C C -0.0315(10) 0.8389(9) 0.2767(9) 0.054(4) Uani 1 1 d . . . . .
C3C C -0.0760(12) 0.8661(10) 0.2030(9) 0.063(4) Uani 1 1 d . . . . .
H3C H -0.0741 0.8312 0.1742 0.076 Uiso 1 1 calc R U . . .
C4C C -0.1202(12) 0.9387(10) 0.1730(10) 0.066(5) Uani 1 1 d . . . . .
H4C H -0.1493 0.9536 0.1245 0.079 Uiso 1 1 calc R U . . .
C5C C -0.1646(12) 1.0684(10) 0.1829(10) 0.067(5) Uani 1 1 d . . . . .
H5C H -0.1966 1.0825 0.1360 0.080 Uiso 1 1 calc R U . . .
C6C C -0.1607(14) 1.1227(10) 0.2175(10) 0.075(5) Uani 1 1 d . . . . .
H6C H -0.1888 1.1745 0.1936 0.090 Uiso 1 1 calc R U . . .
C7C C -0.1171(13) 1.1047(12) 0.2864(10) 0.080(6) Uani 1 1 d . . . . .
H7C H -0.1151 1.1431 0.3105 0.097 Uiso 1 1 calc R U . . .
C8C C -0.0761(12) 1.0285(9) 0.3198(9) 0.062(4) Uani 1 1 d . . . . .
H8C H -0.0449 1.0156 0.3670 0.074 Uiso 1 1 calc R U . . .
C9C C -0.0791(11) 0.9704(10) 0.2866(10) 0.061(4) Uani 1 1 d . . . . .
C10C C -0.1232(10) 0.9931(10) 0.2142(10) 0.062(4) Uani 1 1 d . . . . .
C11C C -0.0016(10) 0.8636(9) 0.3950(9) 0.054(4) Uani 1 1 d . . . . .
H11C H -0.0110 0.8984 0.4243 0.064 Uiso 1 1 calc R U . . .
N1C N 0.0413(8) 0.7960(7) 0.4268(6) 0.046(3) Uani 1 1 d . . . . .
C12C C 0.0695(10) 0.7717(9) 0.5092(8) 0.053(4) Uani 1 1 d . . . . .
C13C C -0.0057(11) 0.7216(10) 0.5677(8) 0.059(4) Uani 1 1 d . . . . .
H13G H 0.0132 0.7057 0.6220 0.088 Uiso 1 1 calc R U . . .
H13H H -0.0669 0.7525 0.5639 0.088 Uiso 1 1 calc R U . . .
H13I H -0.0113 0.6745 0.5546 0.088 Uiso 1 1 calc R U . . .
C14C C 0.0902(11) 0.8401(9) 0.5356(10) 0.065(5) Uani 1 1 d . . . . .
H14G H 0.1082 0.8188 0.5904 0.097 Uiso 1 1 calc R U . . .
H14H H 0.1423 0.8685 0.5004 0.097 Uiso 1 1 calc R U . . .
H14I H 0.0333 0.8764 0.5326 0.097 Uiso 1 1 calc R U . . .
C15C C 0.1600(9) 0.7158(7) 0.5126(7) 0.040(3) Uani 1 1 d . . . . .
O1C O 0.1683(6) 0.6817(5) 0.4581(5) 0.043(2) Uani 1 1 d . . . . .
O3C O 0.2193(6) 0.7037(5) 0.5595(5) 0.044(2) Uani 1 1 d . . . . .
O2D O 0.3464(6) 0.7464(5) 0.3661(5) 0.042(2) Uani 1 1 d . . . . .
C1D C 0.2710(10) 0.8225(9) 0.2510(8) 0.055(4) Uani 1 1 d . . . . .
C2D C 0.3010(11) 0.8099(9) 0.3246(8) 0.055(4) Uani 1 1 d . . . . .
C3D C 0.2838(13) 0.8748(11) 0.3550(10) 0.075(5) Uani 1 1 d . . . . .
H3D H 0.3078 0.8690 0.4039 0.090 Uiso 1 1 calc R U . . .
C4D C 0.2341(15) 0.9440(12) 0.3155(13) 0.095(7) Uani 1 1 d . . . . .
H4D H 0.2229 0.9844 0.3379 0.114 Uiso 1 1 calc R U . . .
C5D C 0.1473(14) 1.0276(12) 0.2008(14) 0.094(7) Uani 1 1 d . . . . .
H5D H 0.1356 1.0678 0.2236 0.113 Uiso 1 1 calc R U . . .
C6D C 0.1157(14) 1.0369(13) 0.1299(13) 0.094(5) Uani 1 1 d . . . . .
H6D H 0.0832 1.0857 0.1021 0.113 Uiso 1 1 calc R U . . .
C7D C 0.1285(14) 0.9783(12) 0.0956(13) 0.094(5) Uani 1 1 d . . . . .
H7D H 0.1048 0.9877 0.0458 0.113 Uiso 1 1 calc R U . . .
C8D C 0.1761(12) 0.9061(13) 0.1345(11) 0.088(6) Uani 1 1 d . . . . .
H8D H 0.1816 0.8645 0.1137 0.105 Uiso 1 1 calc R U . . .
C9D C 0.2171(10) 0.8961(11) 0.2076(10) 0.065(5) Uani 1 1 d . . . . .
C10D C 0.1981(12) 0.9562(11) 0.2390(12) 0.073(5) Uani 1 1 d . . . . .
C11D C 0.2981(10) 0.7646(10) 0.2139(9) 0.058(4) Uani 1 1 d . . . . .
H11D H 0.2892 0.7809 0.1589 0.069 Uiso 1 1 calc R U . . .
O1D O 0.3319(7) 0.6953(6) 0.2452(5) 0.053(3) Uani 1 1 d . . . . .
O2E O 0.2113(7) 0.5014(7) 0.9198(6) 0.062(3) Uani 1 1 d . . . . .
C1E C 0.2827(11) 0.3812(11) 1.0092(9) 0.061(4) Uani 1 1 d . . . . .
C2E C 0.2069(11) 0.4390(11) 0.9872(9) 0.060(4) Uani 1 1 d . . . . .
C3E C 0.1168(12) 0.4341(11) 1.0340(11) 0.074(5) Uani 1 1 d . . . . .
H3E H 0.0667 0.4735 1.0164 0.089 Uiso 1 1 calc R U . . .
C4E C 0.1039(14) 0.3714(11) 1.1051(12) 0.079(5) Uani 1 1 d . . . . .
H4E H 0.0430 0.3666 1.1335 0.095 Uiso 1 1 calc R U . . .
C5E C 0.1639(14) 0.2556(11) 1.2113(11) 0.076(4) Uani 1 1 d . . . . .
H5E H 0.1039 0.2550 1.2407 0.091 Uiso 1 1 calc R U . . .
C6E C 0.2319(19) 0.2014(15) 1.2414(15) 0.117(8) Uani 1 1 d . . . . .
H6E H 0.2179 0.1602 1.2903 0.140 Uiso 1 1 calc R U . . .
C7E C 0.3269(17) 0.2022(12) 1.2027(11) 0.096(7) Uani 1 1 d . . . . .
H7E H 0.3769 0.1662 1.2277 0.116 Uiso 1 1 calc R U . . .
C8E C 0.3419(13) 0.2591(10) 1.1261(10) 0.076(5) Uani 1 1 d . . . . .
H8E H 0.4028 0.2599 1.0981 0.091 Uiso 1 1 calc R U . . .
C9E C 0.2684(12) 0.3151(10) 1.0898(9) 0.062(4) Uani 1 1 d . . . . .
C10E C 0.1789(13) 0.3143(11) 1.1366(11) 0.076(4) Uani 1 1 d . . . . .
C11E C 0.3612(13) 0.3751(10) 0.9647(9) 0.063(4) Uani 1 1 d . . . . .
H11E H 0.4065 0.3325 0.9863 0.075 Uiso 1 1 calc R U . . .
O1E O 0.3807(7) 0.4233(6) 0.8935(6) 0.058(3) Uani 1 1 d . . . . .
O1F O 0.2795(6) 0.4710(5) 0.6126(5) 0.0370(19) Uani 1 1 d . . . . .
O2F O 0.2318(6) 0.5110(5) 0.4916(5) 0.038(2) Uani 1 1 d . . . . .
C1F C 0.2213(8) 0.4702(8) 0.5640(6) 0.038(3) Uani 1 1 d . . . . .
C2F C 0.1315(9) 0.4300(8) 0.5978(7) 0.041(3) Uani 1 1 d . . . . .
N1F N 0.1560(7) 0.3580(6) 0.6681(5) 0.036(2) Uani 1 1 d . . . . .
H1F1 H 0.1728 0.3160 0.6519 0.043 Uiso 1 1 calc R U . . .
H1F2 H 0.1045 0.3464 0.7042 0.043 Uiso 1 1 calc R U . . .
C3F C 0.0871(9) 0.4083(8) 0.5358(8) 0.046(3) Uani 1 1 d . . . . .
H3F1 H 0.1326 0.3738 0.5158 0.069 Uiso 1 1 calc R U . . .
H3F2 H 0.0706 0.4564 0.4917 0.069 Uiso 1 1 calc R U . . .
H3F3 H 0.0297 0.3809 0.5604 0.069 Uiso 1 1 calc R U . . .
C4F C 0.0627(9) 0.4859(9) 0.6295(8) 0.051(4) Uani 1 1 d . . . . .
H4F1 H 0.0037 0.4607 0.6528 0.077 Uiso 1 1 calc R U . . .
H4F2 H 0.0489 0.5350 0.5856 0.077 Uiso 1 1 calc R U . . .
H4F3 H 0.0920 0.4976 0.6701 0.077 Uiso 1 1 calc R U . . .
O1G O 0.5497(6) 0.5439(5) 0.6716(5) 0.0352(19) Uani 1 1 d . . . . .
O2G O 0.6902(6) 0.4789(5) 0.6679(5) 0.042(2) Uani 1 1 d . . . . .
C1G C 0.6369(9) 0.5298(7) 0.6846(7) 0.034(3) Uani 1 1 d . . . . .
C2G C 0.6775(9) 0.5800(8) 0.7245(8) 0.042(3) Uani 1 1 d . . . . .
N1G N 0.6177(8) 0.6554(6) 0.7064(6) 0.043(3) Uani 1 1 d . . . . .
H1G1 H 0.6443 0.6918 0.6621 0.052 Uiso 1 1 calc R U . . .
H1G2 H 0.6162 0.6736 0.7475 0.052 Uiso 1 1 calc R U . . .
C3G C 0.6642(11) 0.5352(10) 0.8139(8) 0.062(4) Uani 1 1 d . . . . .
H3G1 H 0.6832 0.5671 0.8427 0.093 Uiso 1 1 calc R U . . .
H3G2 H 0.7035 0.4853 0.8271 0.093 Uiso 1 1 calc R U . . .
H3G3 H 0.5974 0.5245 0.8294 0.093 Uiso 1 1 calc R U . . .
C4G C 0.7806(11) 0.5941(10) 0.6952(10) 0.065(4) Uani 1 1 d . . . . .
H4G1 H 0.7865 0.6174 0.6371 0.097 Uiso 1 1 calc R U . . .
H4G2 H 0.8191 0.5439 0.7120 0.097 Uiso 1 1 calc R U . . .
H4G3 H 0.8027 0.6302 0.7178 0.097 Uiso 1 1 calc R U . . .
O13 O 0.1469(6) 0.5997(6) 0.7399(6) 0.051(2) Uani 1 1 d . . . . .
O23 O 0.2313(7) 0.6663(6) 0.7817(7) 0.061(3) Uani 1 1 d . . . . .
N13 N 0.1549(9) 0.6619(8) 0.7538(7) 0.058(3) Uani 1 1 d . . . . .
O33 O 0.0915(8) 0.7161(7) 0.7398(7) 0.071(3) Uani 1 1 d . . . . .
O1M O 0.1486(6) 0.6538(5) 0.3312(4) 0.040(2) Uani 1 1 d . . . . .
C1M C 0.1285(10) 0.6542(10) 0.2591(8) 0.056(4) Uani 1 1 d . . . . .
H1M1 H 0.0672 0.6323 0.2646 0.085 Uiso 1 1 calc R U . . .
H1M2 H 0.1782 0.6222 0.2395 0.085 Uiso 1 1 calc R U . . .
H1M3 H 0.1257 0.7085 0.2213 0.085 Uiso 1 1 calc R U . . .
O1X O 0.640(3) 0.759(2) 0.438(2) 0.091(11) Uiso 0.4 1 d D . P A 1
O2X O 0.702(3) 0.642(2) 0.529(2) 0.119(13) Uiso 0.4 1 d D . P A 1
O3X O 0.7107(19) 0.7594(15) 0.5372(15) 0.061(7) Uiso 0.4 1 d D . P A 1
N1X N 0.691(3) 0.7185(19) 0.495(2) 0.081(11) Uiso 0.4 1 d D . P A 1
O1Y O 0.6746(10) 0.6742(9) 0.4770(8) 0.041(3) Uiso 0.6 1 d D . P A 2
O2Y O 0.6200(12) 0.7993(11) 0.4115(11) 0.056(4) Uiso 0.6 1 d D . P A 2
O3Y O 0.7718(18) 0.7687(17) 0.4285(17) 0.126(9) Uiso 0.6 1 d D . P A 2
N1Y N 0.6855(17) 0.7461(11) 0.4419(16) 0.077(8) Uiso 0.6 1 d D . P A 2
N1 N 0.175(3) 1.057(2) 0.462(2) 0.093(10) Uiso 0.5 1 d . . P . .
C1 C 0.224(3) 1.062(3) 0.499(3) 0.098(13) Uiso 0.5 1 d . . P . .
C2 C 0.276(3) 1.055(2) 0.575(2) 0.090(12) Uiso 0.5 1 d . . P . .
H2A H 0.2703 1.0024 0.6154 0.136 Uiso 0.5 1 calc R U P . .
H2B H 0.2453 1.0946 0.5979 0.136 Uiso 0.5 1 calc R U P . .
H2C H 0.3427 1.0647 0.5599 0.136 Uiso 0.5 1 calc R U P . .
O1W O 0.481(3) 1.012(3) 0.704(3) 0.168(16) Uiso 0.5 1 d . . P . .

loop_
_atom_site_aniso_label
_atom_site_aniso_U_11
_atom_site_aniso_U_22
_atom_site_aniso_U_33
_atom_site_aniso_U_23
_atom_site_aniso_U_13
_atom_site_aniso_U_12
Gd1 0.0285(4) 0.0294(9) 0.0251(4) -0.0102(5) -0.0070(3) 0.0033(4)
Gd2 0.0307(4) 0.0364(6) 0.0276(4) -0.0114(3) -0.0088(3) 0.0047(3)
Gd3 0.0385(4) 0.0398(4) 0.0321(3) -0.0145(3) -0.0040(3) 0.0017(3)
Gd4 0.0317(4) 0.0430(7) 0.0334(5) -0.0185(5) -0.0056(3) 0.0029(4)
Ni1 0.0273(8) 0.0432(9) 0.0299(8) -0.0137(7) -0.0068(6) 0.0027(7)
Ni2 0.0396(9) 0.0412(9) 0.0357(8) -0.0189(7) -0.0055(7) -0.0001(7)
Ni3 0.0434(10) 0.0569(12) 0.0452(10) -0.0183(9) -0.0139(8) 0.0097(9)
O1 0.030(4) 0.039(5) 0.033(4) -0.018(4) -0.009(3) 0.009(4)
O2 0.031(4) 0.038(5) 0.023(4) -0.011(3) -0.006(3) 0.009(4)
O3 0.031(4) 0.045(5) 0.035(4) -0.015(4) -0.009(4) -0.002(4)
O4 0.022(4) 0.049(5) 0.026(4) -0.014(4) 0.002(3) -0.006(4)
O5 0.033(5) 0.044(5) 0.033(4) -0.014(4) -0.007(4) 0.006(4)
O2A 0.025(4) 0.062(6) 0.037(4) -0.023(4) -0.003(4) -0.003(4)
C1A 0.025(7) 0.062(10) 0.049(8) -0.014(7) -0.001(6) -0.002(6)
C2A 0.036(7) 0.056(9) 0.036(6) -0.026(6) -0.008(6) -0.009(6)
C3A 0.035(8) 0.056(9) 0.067(9) -0.035(8) -0.016(7) 0.010(7)
C4A 0.041(9) 0.074(12) 0.061(9) -0.030(8) 0.000(7) 0.017(8)
C5A 0.038(9) 0.079(13) 0.084(12) -0.006(10) -0.005(8) -0.010(8)
C6A 0.045(10) 0.114(18) 0.078(12) 0.008(12) 0.009(9) -0.010(11)
C7A 0.060(11) 0.065(11) 0.077(11) 0.006(9) -0.005(9) -0.015(9)
C8A 0.059(10) 0.066(11) 0.050(9) 0.001(8) 0.007(8) 0.005(8)
C9A 0.050(9) 0.055(9) 0.047(8) -0.007(7) -0.008(7) -0.003(7)
C10A 0.047(9) 0.054(10) 0.059(9) -0.021(8) 0.008(7) 0.004(7)
C11A 0.046(8) 0.052(9) 0.034(7) -0.001(6) -0.011(6) -0.007(7)
N1A 0.028(6) 0.057(7) 0.034(5) -0.013(5) -0.004(5) 0.002(5)
C12A 0.036(7) 0.039(8) 0.043(7) -0.003(6) -0.009(6) 0.002(6)
C13A 0.039(8) 0.063(11) 0.087(11) -0.029(9) -0.002(8) 0.012(7)
C14A 0.043(9) 0.088(12) 0.044(8) -0.017(8) -0.015(7) 0.015(8)
C15A 0.044(8) 0.048(9) 0.047(8) -0.015(7) 0.000(7) -0.009(7)
O1A 0.039(5) 0.038(5) 0.041(5) -0.016(4) -0.011(4) 0.010(4)
O3A 0.056(6) 0.049(6) 0.045(5) -0.014(5) 0.003(5) 0.009(5)
O2B 0.037(5) 0.046(5) 0.040(5) -0.020(4) -0.012(4) 0.002(4)
C1B 0.042(8) 0.041(8) 0.039(7) -0.016(6) -0.015(6) 0.003(6)
C2B 0.026(7) 0.081(11) 0.056(8) -0.053(8) -0.012(6) 0.013(6)
C3B 0.037(7) 0.051(8) 0.046(7) -0.016(7) -0.017(6) 0.004(6)
C4B 0.040(8) 0.059(9) 0.037(7) -0.015(7) 0.000(6) -0.006(7)
C5B 0.066(10) 0.056(10) 0.051(8) -0.031(7) -0.022(7) 0.005(8)
C6B 0.055(9) 0.058(10) 0.060(9) -0.029(8) -0.013(7) -0.009(8)
C7B 0.056(10) 0.058(10) 0.073(10) -0.038(9) -0.011(8) -0.005(8)
C8B 0.049(8) 0.048(8) 0.045(7) -0.020(7) -0.007(6) 0.010(7)
C9B 0.035(7) 0.051(8) 0.043(7) -0.024(6) -0.007(6) 0.001(6)
C10B 0.041(8) 0.056(9) 0.038(7) -0.024(6) -0.012(6) 0.005(6)
C11B 0.036(7) 0.062(9) 0.057(8) -0.035(7) -0.008(6) -0.002(7)
N1B 0.048(7) 0.047(7) 0.032(5) -0.016(5) 0.003(5) 0.002(5)
C12B 0.062(9) 0.038(8) 0.044(7) -0.018(6) -0.007(7) -0.005(7)
C13B 0.074(11) 0.057(10) 0.055(9) -0.030(8) -0.014(8) 0.025(8)
C14B 0.135(17) 0.052(10) 0.065(10) -0.037(9) 0.005(11) -0.020(11)
C15B 0.050(8) 0.038(8) 0.042(8) -0.020(6) 0.010(6) -0.008(7)
O1B 0.077(7) 0.043(6) 0.043(5) -0.015(5) -0.007(5) 0.011(5)
O3B 0.042(5) 0.041(5) 0.034(4) -0.022(4) -0.003(4) 0.002(4)
O2C 0.058(7) 0.064(7) 0.065(6) -0.023(5) -0.025(5) 0.013(5)
C1C 0.053(9) 0.053(9) 0.055(9) -0.011(8) -0.011(7) 0.011(7)
C2C 0.034(8) 0.054(9) 0.067(9) -0.013(8) -0.018(7) 0.008(7)
C3C 0.072(11) 0.060(10) 0.055(9) -0.009(8) -0.028(8) -0.004(9)
C4C 0.062(10) 0.067(11) 0.059(10) -0.006(9) -0.023(8) 0.000(9)
C5C 0.063(11) 0.067(11) 0.054(9) -0.007(8) 0.004(8) 0.001(9)
C6C 0.106(15) 0.041(9) 0.069(11) -0.015(8) -0.012(10) 0.027(9)
C7C 0.082(13) 0.093(15) 0.060(10) -0.029(10) -0.006(10) 0.025(11)
C8C 0.086(12) 0.056(10) 0.044(8) -0.020(7) -0.012(8) 0.011(9)
C9C 0.049(9) 0.058(10) 0.071(10) -0.021(8) -0.003(8) 0.013(8)
C10C 0.039(8) 0.062(10) 0.070(10) -0.006(9) -0.014(8) 0.006(7)
C11C 0.047(9) 0.054(9) 0.060(9) -0.024(8) -0.001(7) 0.009(7)
N1C 0.046(7) 0.043(7) 0.049(6) -0.016(5) -0.013(5) 0.011(5)
C12C 0.042(8) 0.059(9) 0.051(8) -0.020(7) -0.005(7) 0.019(7)
C13C 0.060(10) 0.072(11) 0.051(8) -0.029(8) -0.006(7) -0.004(8)
C14C 0.064(10) 0.062(10) 0.092(12) -0.056(9) -0.034(9) 0.029(8)
C15C 0.040(7) 0.036(7) 0.043(7) -0.016(6) -0.010(6) 0.014(6)
O1C 0.046(5) 0.050(6) 0.038(5) -0.022(4) -0.016(4) 0.012(4)
O3C 0.044(5) 0.052(6) 0.035(4) -0.012(4) -0.017(4) 0.004(4)
O2D 0.040(5) 0.033(5) 0.048(5) -0.010(4) -0.004(4) 0.012(4)
C1D 0.036(8) 0.065(10) 0.046(8) -0.001(7) 0.002(6) 0.006(7)
C2D 0.052(9) 0.061(10) 0.048(8) -0.012(7) -0.009(7) -0.010(8)
C3D 0.088(13) 0.071(12) 0.067(11) -0.025(9) -0.022(10) 0.012(10)
C4D 0.113(17) 0.074(13) 0.103(15) -0.046(12) -0.031(13) 0.048(12)
C5D 0.077(14) 0.061(12) 0.128(18) -0.011(12) -0.024(13) 0.006(10)
C6D 0.073(9) 0.078(11) 0.103(12) 0.011(9) -0.029(9) -0.009(9)
C7D 0.073(9) 0.078(11) 0.103(12) 0.011(9) -0.029(9) -0.009(9)
C8D 0.062(11) 0.100(15) 0.071(11) 0.011(11) -0.025(9) 0.003(10)
C9D 0.038(8) 0.087(13) 0.067(10) -0.020(9) -0.020(7) 0.010(8)
C10D 0.062(11) 0.060(11) 0.089(13) -0.024(10) 0.004(10) 0.007(9)
C11D 0.044(9) 0.078(12) 0.044(8) -0.007(8) -0.013(7) -0.012(8)
O1D 0.050(6) 0.068(7) 0.037(5) -0.011(5) -0.014(4) 0.007(5)
O2E 0.050(6) 0.097(9) 0.045(6) -0.033(6) 0.006(5) -0.010(6)
C1E 0.049(9) 0.086(12) 0.058(9) -0.036(9) -0.018(8) 0.003(9)
C2E 0.059(10) 0.093(13) 0.041(8) -0.038(9) -0.003(7) -0.007(9)
C3E 0.062(11) 0.079(13) 0.081(12) -0.034(11) 0.000(9) 0.016(9)
C4E 0.068(12) 0.067(12) 0.101(14) -0.030(11) -0.009(11) -0.003(10)
C5E 0.064(8) 0.066(9) 0.085(9) -0.012(7) -0.002(7) -0.005(7)
C6E 0.12(2) 0.102(19) 0.103(17) -0.018(14) 0.036(16) -0.017(16)
C7E 0.114(18) 0.084(15) 0.075(12) -0.001(11) -0.001(12) -0.040(13)
C8E 0.071(12) 0.065(11) 0.069(11) 0.000(9) 0.007(9) -0.006(9)
C9E 0.063(10) 0.058(10) 0.060(9) -0.017(8) -0.007(8) 0.000(8)
C10E 0.064(8) 0.066(9) 0.085(9) -0.012(7) -0.002(7) -0.005(7)
C11E 0.072(12) 0.065(11) 0.049(9) -0.016(8) -0.004(8) -0.010(9)
O1E 0.062(7) 0.069(7) 0.047(6) -0.020(5) -0.018(5) -0.004(5)
O1F 0.034(5) 0.040(5) 0.039(4) -0.016(4) -0.011(4) 0.002(4)
O2F 0.030(5) 0.045(5) 0.036(5) -0.010(4) -0.010(4) -0.001(4)
C1F 0.020(6) 0.071(9) 0.015(5) -0.003(6) -0.005(4) -0.009(6)
C2F 0.030(7) 0.068(9) 0.026(6) -0.015(6) -0.014(5) -0.001(6)
N1F 0.028(5) 0.043(6) 0.031(5) -0.006(5) -0.002(4) 0.002(5)
C3F 0.035(7) 0.052(9) 0.052(8) -0.015(7) -0.008(6) -0.010(6)
C4F 0.037(8) 0.067(10) 0.054(8) -0.021(7) -0.013(6) -0.010(7)
O1G 0.030(5) 0.040(5) 0.039(4) -0.018(4) -0.007(4) 0.002(4)
O2G 0.032(5) 0.055(6) 0.049(5) -0.030(5) -0.013(4) 0.004(4)
C1G 0.036(7) 0.032(7) 0.030(6) -0.006(5) -0.004(5) -0.005(6)
C2G 0.032(7) 0.051(8) 0.047(7) -0.018(6) -0.006(6) -0.012(6)
N1G 0.050(7) 0.045(7) 0.046(6) -0.028(5) -0.005(5) -0.009(5)
C3G 0.059(10) 0.080(12) 0.055(9) -0.034(8) -0.018(8) 0.006(8)
C4G 0.052(9) 0.071(11) 0.092(12) -0.050(10) -0.008(9) -0.020(8)
O13 0.039(5) 0.059(7) 0.056(6) -0.024(5) -0.011(4) 0.009(5)
O23 0.048(6) 0.066(7) 0.082(7) -0.043(6) -0.011(6) 0.003(5)
N13 0.057(9) 0.058(9) 0.053(7) -0.011(7) -0.009(6) 0.002(7)
O33 0.075(8) 0.060(7) 0.077(7) -0.024(6) -0.025(6) 0.017(6)
O1M 0.033(5) 0.058(6) 0.030(4) -0.016(4) -0.008(4) -0.001(4)
C1M 0.047(9) 0.071(11) 0.043(8) -0.012(7) -0.013(7) 0.012(7)

loop_
_atom_type_symbol
_atom_type_description
_atom_type_scat_dispersion_real
_atom_type_scat_dispersion_imag
_atom_type_scat_source
C C 0.0033 0.0016 'International Tables Vol C Tables 4.2.6.8 and 6.1.1.4'
H H 0.0000 0.0000 'International Tables Vol C Tables 4.2.6.8 and 6.1.1.4'
N N 0.0061 0.0033 'International Tables Vol C Tables 4.2.6.8 and 6.1.1.4'
O O 0.0106 0.0060 'International Tables Vol C Tables 4.2.6.8 and 6.1.1.4'
Ni Ni 0.3393 1.1124 'International Tables Vol C Tables 4.2.6.8 and 6.1.1.4'
Gd Gd -0.1653 3.9035 'International Tables Vol C Tables 4.2.6.8 and 6.1.1.4'

loop_
_geom_angle_atom_site_label_1
_geom_angle_atom_site_label_2
_geom_angle_atom_site_label_3
_geom_angle
_geom_angle_site_symmetry_1
_geom_angle_site_symmetry_3
Gd1 Gd11 Gd12 7.8(18) . .
Gd1 Gd11 O1 128(4) . .
Gd12 Gd11 O1 135(3) . .
Gd1 Gd11 O3 105(3) . 2_666
Gd12 Gd11 O3 104(3) . 2_666
O1 Gd11 O3 83.6(13) . 2_666
Gd1 Gd11 O5 108(3) . .
Gd12 Gd11 O5 106(3) . .
O1 Gd11 O5 89.7(15) . .
O3 Gd11 O5 143(2) 2_666 .
Gd1 Gd11 O1G 93(3) . .
Gd12 Gd11 O1G 85(2) . .
O1 Gd11 O1G 140(2) . .
O3 Gd11 O1G 86.2(12) 2_666 .
O5 Gd11 O1G 76.1(10) . .
Gd1 Gd11 O1F 55(3) . .
Gd12 Gd11 O1F 61(2) . .
O1 Gd11 O1F 81.8(11) . .
O3 Gd11 O1F 133.8(15) 2_666 .
O5 Gd11 O1F 80.0(10) . .
O1G Gd11 O1F 130.6(15) . .
Gd1 Gd11 O4 45(3) . .
Gd12 Gd11 O4 42(2) . .
O1 Gd11 O4 134.1(15) . .
O3 Gd11 O4 139.8(17) 2_666 .
O5 Gd11 O4 64.1(9) . .
O1G Gd11 O4 72.5(9) . .
O1F Gd11 O4 58.1(8) . .
Gd1 Gd11 O3 53(3) . .
Gd12 Gd11 O3 58(2) . .
O1 Gd11 O3 85.7(11) . .
O3 Gd11 O3 69.1(10) 2_666 .
O5 Gd11 O3 146.3(16) . .
O1G Gd11 O3 126.2(16) . .
O1F Gd11 O3 66.3(9) . .
O4 Gd11 O3 96.3(13) . .
Gd1 Gd11 O2 33(3) . .
Gd12 Gd11 O2 27.9(19) . .
O1 Gd11 O2 143.2(16) . .
O3 Gd11 O2 78.9(11) 2_666 .
O5 Gd11 O2 123.0(15) . .
O1G Gd11 O2 71.2(10) . .
O1F Gd11 O2 87.4(13) . .
O4 Gd11 O2 62.2(9) . .
O3 Gd11 O2 57.8(8) . .
Gd1 Gd11 O3B 158(3) . .
Gd12 Gd11 O3B 151(3) . .
O1 Gd11 O3B 73.8(14) . .
O3 Gd11 O3B 77.2(12) 2_666 .
O5 Gd11 O3B 66.4(11) . .
O1G Gd11 O3B 65.9(10) . .
O1F Gd11 O3B 137.9(14) . .
O4 Gd11 O3B 120.8(11) . .
O3 Gd11 O3B 142.2(13) . .
O2 Gd11 O3B 131.8(11) . .
Gd1 Gd11 Ni2 121(3) . .
Gd12 Gd11 Ni2 115(2) . .
O1 Gd11 Ni2 104.8(17) . .
O3 Gd11 Ni2 105.1(13) 2_666 .
O5 Gd11 Ni2 42.4(7) . .
O1G Gd11 Ni2 41.5(6) . .
O1F Gd11 Ni2 121.0(11) . .
O4 Gd11 Ni2 81.2(8) . .
O3 Gd11 Ni2 167.6(13) . .
O2 Gd11 Ni2 110.9(10) . .
O3B Gd11 Ni2 39.9(5) . .
Gd1 Gd11 H1 134.0 . .
Gd12 Gd11 H1 140.7 . .
O1 Gd11 H1 21.5 . .
O3 Gd11 H1 100.3 2_666 .
O5 Gd11 H1 68.1 . .
O1G Gd11 H1 127.4 . .
O1F Gd11 H1 79.8 . .
O4 Gd11 H1 119.8 . .
O3 Gd11 H1 104.3 . .
O2 Gd11 H1 161.4 . .
O3B Gd11 H1 65.0 . .
Ni2 Gd11 H1 87.4 . .
Gd1 Gd11 H5 118.4 . .
Gd12 Gd11 H5 118.5 . .
O1 Gd11 H5 70.7 . .
O3 Gd11 H5 136.9 2_666 .
O5 Gd11 H5 18.9 . .
O1G Gd11 H5 91.7 . .
O1F Gd11 H5 77.0 . .
O4 Gd11 H5 78.7 . .
O3 Gd11 H5 138.9 . .
O2 Gd11 H5 140.3 . .
O3B Gd11 H5 62.9 . .
Ni2 Gd11 H5 52.8 . .
H1 Gd11 H5 49.3 . .
Gd1 Gd12 Gd11 7.5(17) . .
Gd1 Gd12 O2 138(3) . .
Gd11 Gd12 O2 134(3) . .
Gd1 Gd12 O4 117(3) . .
Gd11 Gd12 O4 114(3) . .
O2 Gd12 O4 96.7(18) . .
Gd1 Gd12 O1F 85(3) . .
Gd11 Gd12 O1F 91(2) . .
O2 Gd12 O1F 130.9(19) . .
O4 Gd12 O1F 74.3(10) . .
Gd1 Gd12 O3 90(3) . .
Gd11 Gd12 O3 95(2) . .
O2 Gd12 O3 79.2(12) . .
O4 Gd12 O3 139.7(17) . .
O1F Gd12 O3 78.5(9) . .
Gd1 Gd12 O1G 73(3) . .
Gd11 Gd12 O1G 66(2) . .
O2 Gd12 O1G 86.7(12) . .
O4 Gd12 O1G 82.9(10) . .
O1F Gd12 O1G 137.3(15) . .
O3 Gd12 O1G 136.1(14) . .
Gd1 Gd12 O3 51(2) . 2_666
Gd11 Gd12 O3 50(2) . 2_666
O2 Gd12 O3 87.7(11) . 2_666
O4 Gd12 O3 153.0(15) . 2_666
O1F Gd12 O3 121.8(15) . 2_666
O3 Gd12 O3 67.3(9) . 2_666
O1G Gd12 O3 70.8(9) . 2_666
Gd1 Gd12 O5 51(2) . .
Gd11 Gd12 O5 49(2) . .
O2 Gd12 O5 145.5(15) . .
O4 Gd12 O5 65.7(9) . .
O1F Gd12 O5 75.1(10) . .
O3 Gd12 O5 133.7(16) . .
O1G Gd12 O5 62.6(8) . .
O3 Gd12 O5 96.0(13) 2_666 .
Gd1 Gd12 Ni1 121(3) . .
Gd11 Gd12 Ni1 125(3) . .
O2 Gd12 Ni1 101.1(16) . .
O4 Gd12 Ni1 42.0(6) . .
O1F Gd12 Ni1 41.4(6) . .
O3 Gd12 Ni1 98.9(10) . .
O1G Gd12 Ni1 124.7(11) . .
O3 Gd12 Ni1 162.1(13) 2_666 .
O5 Gd12 Ni1 85.5(8) . .
Gd1 Gd12 Gd3 133(3) . 2_666
Gd11 Gd12 Gd3 137(3) . 2_666
O2 Gd12 Gd3 42.3(8) . 2_666
O4 Gd12 Gd3 107.6(15) . 2_666
O1F Gd12 Gd3 93.6(10) . 2_666
O3 Gd12 Gd3 45.0(6) . 2_666
O1G Gd12 Gd3 128.0(12) . 2_666
O3 Gd12 Gd3 93.6(9) 2_666 2_666
O5 Gd12 Gd3 167.9(11) . 2_666
Ni1 Gd12 Gd3 83.1(9) . 2_666
Gd1 Gd12 Gd4 87(3) . .
Gd11 Gd12 Gd4 85(2) . .
O2 Gd12 Gd4 122.9(14) . .
O4 Gd12 Gd4 29.8(6) . .
O1F Gd12 Gd4 69.5(7) . .
O3 Gd12 Gd4 148.0(12) . .
O1G Gd12 Gd4 72.7(7) . .
O3 Gd12 Gd4 130.1(12) 2_666 .
O5 Gd12 Gd4 36.0(4) . .
Ni1 Gd12 Gd4 57.0(5) . .
Gd3 Gd12 Gd4 136.1(11) 2_666 .
Gd1 Gd12 H2 152.3 . .
Gd11 Gd12 H2 146.0 . .
O2 Gd12 H2 22.8 . .
O4 Gd12 H2 74.0 . .
O1F Gd12 H2 122.3 . .
O3 Gd12 H2 97.0 . .
O1G Gd12 H2 83.5 . .
O3 Gd12 H2 107.7 2_666 .
O5 Gd12 H2 129.3 . .
Ni1 Gd12 H2 84.5 . .
Gd3 Gd12 H2 53.7 2_666 .
Gd4 Gd12 H2 100.7 . .
Gd2 Gd21 O2G 131(4) . 2_666
Gd2 Gd21 O2F 128(4) . .
O2G Gd21 O2F 99(2) 2_666 .
Gd2 Gd21 O1M 86(3) . .
O2G Gd21 O1M 96.7(14) 2_666 .
O2F Gd21 O1M 105.4(15) . .
Gd2 Gd21 O2 62(3) . 2_666
O2G Gd21 O2 82.8(11) 2_666 2_666
O2F Gd21 O2 121.6(14) . 2_666
O1M Gd21 O2 132.6(17) . 2_666
Gd2 Gd21 O1 57(3) . .
O2G Gd21 O1 133.5(15) 2_666 .
O2F Gd21 O1 79.5(10) . .
O1M Gd21 O1 128.8(18) . .
O2 Gd21 O1 60.8(8) 2_666 .
Gd2 Gd21 O1C 62(3) . .
O2G Gd21 O1C 156.1(17) 2_666 .
O2F Gd21 O1C 79.3(11) . .
O1M Gd21 O1C 61.6(9) . .
O2 Gd21 O1C 118.7(18) 2_666 .
O1 Gd21 O1C 69.9(10) . .
Gd2 Gd21 O1D 56(3) . .
O2G Gd21 O1D 78.6(11) 2_666 .
O2F Gd21 O1D 173.7(18) . .
O1M Gd21 O1D 69.4(9) . .
O2 Gd21 O1D 64.1(9) 2_666 .
O1 Gd21 O1D 106.5(16) . .
O1C Gd21 O1D 100.6(14) . .
Gd2 Gd21 C1G 129(3) . 2_666
O2G Gd21 C1G 11.9(5) 2_666 2_666
O2F Gd21 C1G 96.1(17) . 2_666
O1M Gd21 C1G 108.6(13) . 2_666
O2 Gd21 C1G 74.2(9) 2_666 2_666
O1 Gd21 C1G 121.7(11) . 2_666
O1C Gd21 C1G 166.8(16) . 2_666
O1D Gd21 C1G 82.5(9) . 2_666
Gd2 Gd21 Ni3 68(3) . .
O2G Gd21 Ni3 126.4(13) 2_666 .
O2F Gd21 Ni3 96.7(11) . .
O1M Gd21 Ni3 29.8(6) . .
O2 Gd21 Ni3 128.8(17) 2_666 .
O1 Gd21 Ni3 99.6(12) . .
O1C Gd21 Ni3 32.3(4) . .
O1D Gd21 Ni3 80.4(9) . .
C1G Gd21 Ni3 138.3(11) 2_666 .
Gd2 Gd21 Gd12 84(3) . 2_666
O2G Gd21 Gd12 69.0(10) 2_666 2_666
O2F Gd21 Gd12 104.1(14) . 2_666
O1M Gd21 Gd12 148.9(14) . 2_666
O2 Gd21 Gd12 23.1(6) 2_666 2_666
O1 Gd21 Gd12 66.6(8) . 2_666
O1C Gd21 Gd12 134.7(15) . 2_666
O1D Gd21 Gd12 80.5(10) . 2_666
C1G Gd21 Gd12 58.3(7) 2_666 2_666
Ni3 Gd21 Gd12 151.9(17) . 2_666
Gd4 Gd41 O5 118(3) . .
Gd4 Gd41 O23 141(3) . .
O5 Gd41 O23 99.9(16) . .
Gd4 Gd41 O13 118(3) . .
O5 Gd41 O13 98.5(14) . .
O23 Gd41 O13 62.0(10) . .
Gd4 Gd41 O2B 93(3) . .
O5 Gd41 O2B 78.7(9) . .
O23 Gd41 O2B 84.0(10) . .
O13 Gd41 O2B 145.0(17) . .
Gd4 Gd41 N13 137(3) . .
O5 Gd41 N13 99.8(15) . .
O23 Gd41 N13 31.1(6) . .
O13 Gd41 N13 30.9(6) . .
O2B Gd41 N13 114.6(13) . .
Gd4 Gd41 O2E 57(2) . .
O5 Gd41 O2E 173.9(18) . .
O23 Gd41 O2E 84.8(9) . .
O13 Gd41 O2E 87.0(9) . .
O2B Gd41 O2E 98.2(10) . .
N13 Gd41 O2E 86.2(8) . .
Gd4 Gd41 O4 51(2) . .
O5 Gd41 O4 67.8(8) . .
O23 Gd41 O4 167.7(15) . .
O13 Gd41 O4 119.6(10) . .
O2B Gd41 O4 91.9(10) . .
N13 Gd41 O4 148.5(11) . .
O2E Gd41 O4 107.3(13) . .
Gd4 Gd41 O2A 51(2) . .
O5 Gd41 O2A 109.9(10) . .
O23 Gd41 O2A 127.1(11) . .
O13 Gd41 O2A 71.0(7) . .
O2B Gd41 O2A 143.1(16) . .
N13 Gd41 O2A 99.6(9) . .
O2E Gd41 O2A 69.5(8) . .
O4 Gd41 O2A 61.4(7) . .
Gd4 Gd41 O1E 22.2(19) . .
O5 Gd41 O1E 115.2(12) . .
O23 Gd41 O1E 130.6(11) . .
O13 Gd41 O1E 137.1(13) . .
O2B Gd41 O1E 71.0(9) . .
N13 Gd41 O1E 144.8(11) . .
O2E Gd41 O1E 58.7(8) . .
O4 Gd41 O1E 57.9(8) . .
O2A Gd41 O1E 73.0(9) . .
Gd4 Gd41 Ni2 113(3) . .
O5 Gd41 Ni2 39.8(5) . .
O23 Gd41 Ni2 88.6(10) . .
O13 Gd41 Ni2 126.0(14) . .
O2B Gd41 Ni2 39.2(4) . .
N13 Gd41 Ni2 108.5(12) . .
O2E Gd41 Ni2 137.4(9) . .
O4 Gd41 Ni2 81.0(6) . .
O2A Gd41 Ni2 140.9(10) . .
O1E Gd41 Ni2 96.7(8) . .
Gd4 Gd41 Gd11 97(2) . .
O5 Gd41 Gd11 22.0(10) . .
O23 Gd41 Gd11 121.8(11) . .
O13 Gd41 Gd11 106.0(10) . .
O2B Gd41 Gd11 84.5(8) . .
N13 Gd41 Gd11 116.9(10) . .
O2E Gd41 Gd11 153.3(11) . .
O4 Gd41 Gd11 46.0(8) . .
O2A Gd41 Gd11 92.4(8) . .
O1E Gd41 Gd11 98.0(8) . .
Ni2 Gd41 Gd11 50.9(6) . .
Gd4 Gd41 H4 35.3 . .
O5 Gd41 H4 82.6 . .
O23 Gd41 H4 167.6 . .
O13 Gd41 H4 130.0 . .
O2B Gd41 H4 84.6 . .
N13 Gd41 H4 160.8 . .
O2E Gd41 H4 92.0 . .
O4 Gd41 H4 18.1 . .
O2A Gd41 H4 62.1 . .
O1E Gd41 H4 39.7 . .
Ni2 Gd41 H4 85.7 . .
Gd11 Gd41 H4 61.8 . .
Gd4 Gd41 H5 134.8 . .
O5 Gd41 H5 20.7 . .
O23 Gd41 H5 84.5 . .
O13 Gd41 H5 79.1 . .
O2B Gd41 H5 90.6 . .
N13 Gd41 H5 79.4 . .
O2E Gd41 H5 165.3 . .
O4 Gd41 H5 84.0 . .
O2A Gd41 H5 109.7 . .
O1E Gd41 H5 135.8 . .
Ni2 Gd41 H5 52.3 . .
Gd11 Gd41 H5 38.9 . .
H4 Gd41 H5 100.6 . .
Gd11 Gd1 Gd12 165(3) . .
Gd11 Gd1 O3 61(3) . 2_666
Gd12 Gd1 O3 117(3) . 2_666
Gd11 Gd1 O1 40(3) . .
Gd12 Gd1 O1 155(3) . .
O3 Gd1 O1 70.2(3) 2_666 .
Gd11 Gd1 O1F 113(3) . .
Gd12 Gd1 O1F 79(3) . .
O3 Gd1 O1F 138.1(3) 2_666 .
O1 Gd1 O1F 80.7(3) . .
Gd11 Gd1 O2 140(3) . .
Gd12 Gd1 O2 32(3) . .
O3 Gd1 O2 86.0(3) 2_666 .
O1 Gd1 O2 149.4(3) . .
O1F Gd1 O2 107.4(3) . .
Gd11 Gd1 O4 124(3) . .
Gd12 Gd1 O4 49(3) . .
O3 Gd1 O4 152.9(3) 2_666 .
O1 Gd1 O4 133.1(3) . .
O1F Gd1 O4 67.6(3) . .
O2 Gd1 O4 75.5(3) . .
Gd11 Gd1 O5 58(3) . .
Gd12 Gd1 O5 117(3) . .
O3 Gd1 O5 116.9(3) 2_666 .
O1 Gd1 O5 74.5(3) . .
O1F Gd1 O5 81.5(3) . .
O2 Gd1 O5 135.2(2) . .
O4 Gd1 O5 67.6(3) . .
Gd11 Gd1 O1G 73(3) . .
Gd12 Gd1 O1G 92(3) . .
O3 Gd1 O1G 78.9(3) 2_666 .
O1 Gd1 O1G 113.2(3) . .
O1F Gd1 O1G 141.8(3) . .
O2 Gd1 O1G 79.0(3) . .
O4 Gd1 O1G 78.3(3) . .
O5 Gd1 O1G 69.5(3) . .
Gd11 Gd1 O3 116(3) . .
Gd12 Gd1 O3 75(3) . .
O3 Gd1 O3 72.1(3) 2_666 .
O1 Gd1 O3 85.4(3) . .
O1F Gd1 O3 76.2(3) . .
O2 Gd1 O3 68.8(3) . .
O4 Gd1 O3 117.4(3) . .
O5 Gd1 O3 152.1(3) . .
O1G Gd1 O3 137.6(3) . .
Gd11 Gd1 Ni2 50(3) . .
Gd12 Gd1 Ni2 117(3) . .
O3 Gd1 Ni2 90.2(2) 2_666 .
O1 Gd1 Ni2 86.14(19) . .
O1F Gd1 Ni2 117.8(2) . .
O2 Gd1 Ni2 113.56(18) . .
O4 Gd1 Ni2 79.68(19) . .
O5 Gd1 Ni2 36.60(19) . .
O1G Gd1 Ni2 35.64(19) . .
O3 Gd1 Ni2 162.07(19) . .
Gd11 Gd1 Ni1 136(3) . .
Gd12 Gd1 Ni1 50(3) . .
O3 Gd1 Ni1 159.4(2) 2_666 .
O1 Gd1 Ni1 114.52(19) . .
O1F Gd1 Ni1 34.94(19) . .
O2 Gd1 Ni1 81.78(19) . .
O4 Gd1 Ni1 36.24(18) . .
O5 Gd1 Ni1 83.1(2) . .
O1G Gd1 Ni1 114.53(19) . .
O3 Gd1 Ni1 88.08(19) . .
Ni2 Gd1 Ni1 109.82(5) . .
Gd21 Gd2 O1M 79(3) . .
Gd21 Gd2 O2G 38(3) . 2_666
O1M Gd2 O2G 84.3(3) . 2_666
Gd21 Gd2 O2 105(3) . 2_666
O1M Gd2 O2 145.2(3) . 2_666
O2G Gd2 O2 79.5(3) 2_666 2_666
Gd21 Gd2 O2F 40(3) . .
O1M Gd2 O2F 91.6(3) . .
O2G Gd2 O2F 76.2(3) 2_666 .
O2 Gd2 O2F 113.8(3) 2_666 .
Gd21 Gd2 O2D 178(3) . .
O1M Gd2 O2D 102.4(3) . .
O2G Gd2 O2D 141.0(3) 2_666 .
O2 Gd2 O2D 73.4(3) 2_666 .
O2F Gd2 O2D 140.7(3) . .
Gd21 Gd2 O1 111(3) . .
O1M Gd2 O1 143.7(3) . .
O2G Gd2 O1 125.4(3) 2_666 .
O2 Gd2 O1 68.3(3) 2_666 .
O2F Gd2 O1 78.2(3) . .
O2D Gd2 O1 68.8(3) . .
Gd21 Gd2 O1C 105(3) . .
O1M Gd2 O1C 65.0(3) . .
O2G Gd2 O1C 138.2(3) 2_666 .
O2 Gd2 O1C 141.3(3) 2_666 .
O2F Gd2 O1C 77.0(3) . .
O2D Gd2 O1C 76.2(3) . .
O1 Gd2 O1C 78.7(3) . .
Gd21 Gd2 O1D 112(3) . .
O1M Gd2 O1D 74.4(3) . .
O2G Gd2 O1D 77.8(3) 2_666 .
O2 Gd2 O1D 72.1(3) 2_666 .
O2F Gd2 O1D 151.5(3) . .
O2D Gd2 O1D 67.6(3) . .
O1 Gd2 O1D 127.4(3) . .
O1C Gd2 O1D 116.8(3) . .
Gd21 Gd2 Ni3 102(3) . .
O1M Gd2 Ni3 33.7(2) . .
O2G Gd2 Ni3 117.4(2) 2_666 .
O2 Gd2 Ni3 151.3(2) 2_666 .
O2F Gd2 Ni3 93.4(2) . .
O2D Gd2 Ni3 79.9(2) . .
O1 Gd2 Ni3 111.42(19) . .
O1C Gd2 Ni3 34.17(19) . .
O1D Gd2 Ni3 88.4(2) . .
Gd21 Gd2 Gd3 135(3) . .
O1M Gd2 Gd3 145.5(2) . .
O2G Gd2 Gd3 120.2(2) 2_666 .
O2 Gd2 Gd3 40.95(19) 2_666 .
O2F Gd2 Gd3 116.38(19) . .
O2D Gd2 Gd3 43.2(2) . .
O1 Gd2 Gd3 40.65(19) . .
O1C Gd2 Gd3 100.4(2) . .
O1D Gd2 Gd3 86.9(2) . .
Ni3 Gd2 Gd3 119.51(6) . .
Gd21 Gd2 Gd12 87(3) . 2_666
O1M Gd2 Gd12 147.6(5) . 2_666
O2G Gd2 Gd12 67.3(5) 2_666 2_666
O2 Gd2 Gd12 18.9(6) 2_666 2_666
O2F Gd2 Gd12 96.1(6) . 2_666
O2D Gd2 Gd12 91.3(6) . 2_666
O1 Gd2 Gd12 68.7(5) . 2_666
O1C Gd2 Gd12 147.4(5) . 2_666
O1D Gd2 Gd12 84.3(6) . 2_666
Ni3 Gd2 Gd12 170.2(6) . 2_666
Gd3 Gd2 Gd12 53.7(5) . 2_666
O1 Gd3 O2 67.5(3) . 2_666
O1 Gd3 O3 69.1(3) . 2_666
O2 Gd3 O3 69.6(3) 2_666 2_666
O1 Gd3 O1X 144.5(9) . .
O2 Gd3 O1X 139.9(11) 2_666 .
O3 Gd3 O1X 97.0(9) 2_666 .
O1 Gd3 O1B 90.2(3) . .
O2 Gd3 O1B 142.5(3) 2_666 .
O3 Gd3 O1B 131.5(3) 2_666 .
O1X Gd3 O1B 74.7(11) . .
O1 Gd3 O3A 132.9(3) . 2_666
O2 Gd3 O3A 83.4(3) 2_666 2_666
O3 Gd3 O3A 134.6(3) 2_666 2_666
O1X Gd3 O3A 80.5(8) . 2_666
O1B Gd3 O3A 91.9(3) . 2_666
O1 Gd3 O2D 66.7(3) . .
O2 Gd3 O2D 70.4(3) 2_666 .
O3 Gd3 O2D 128.7(3) 2_666 .
O1X Gd3 O2D 134.3(9) . .
O1B Gd3 O2D 73.3(3) . .
O3A Gd3 O2D 69.0(3) 2_666 .
O1 Gd3 O1A 137.6(3) . 2_666
O2 Gd3 O1A 72.4(3) 2_666 2_666
O3 Gd3 O1A 84.6(3) 2_666 2_666
O1X Gd3 O1A 68.7(10) . 2_666
O1B Gd3 O1A 131.4(3) . 2_666
O3A Gd3 O1A 52.0(3) 2_666 2_666
O2D Gd3 O1A 112.1(3) . 2_666
O1 Gd3 O3B 75.6(3) . .
O2 Gd3 O3B 138.7(3) 2_666 .
O3 Gd3 O3B 80.6(3) 2_666 .
O1X Gd3 O3B 69.8(9) . .
O1B Gd3 O3B 51.5(3) . .
O3A Gd3 O3B 137.1(3) 2_666 .
O2D Gd3 O3B 111.6(3) . .
O1A Gd3 O3B 133.5(3) 2_666 .
O1 Gd3 O2Y 150.3(4) . .
O2 Gd3 O2Y 142.1(4) 2_666 .
O3 Gd3 O2Y 113.9(4) 2_666 .
O1B Gd3 O2Y 65.4(5) . .
O3A Gd3 O2Y 67.7(5) 2_666 .
O2D Gd3 O2Y 117.4(4) . .
O1A Gd3 O2Y 70.6(4) 2_666 .
O3B Gd3 O2Y 75.9(4) . .
O1 Gd3 O1Y 123.3(4) . .
O2 Gd3 O1Y 118.4(4) 2_666 .
O3 Gd3 O1Y 63.3(4) 2_666 .
O1B Gd3 O1Y 99.0(4) . .
O3A Gd3 O1Y 102.7(4) 2_666 .
O2D Gd3 O1Y 168.0(4) . .
O1A Gd3 O1Y 65.9(4) 2_666 .
O3B Gd3 O1Y 68.1(4) . .
O2Y Gd3 O1Y 50.6(5) . .
O1 Gd3 C15B 81.5(3) . .
O2 Gd3 C15B 148.3(3) 2_666 .
O3 Gd3 C15B 106.5(3) 2_666 .
O1X Gd3 C15B 71.1(10) . .
O1B Gd3 C15B 25.3(3) . .
O3A Gd3 C15B 115.1(4) 2_666 .
O2D Gd3 C15B 91.6(4) . .
O1A Gd3 C15B 139.3(3) 2_666 .
O3B Gd3 C15B 26.2(3) . .
O2Y Gd3 C15B 69.2(5) . .
O1Y Gd3 C15B 84.0(4) . .
Gd41 Gd4 O2E 111(2) . .
Gd41 Gd4 O5 49(2) . .
O2E Gd4 O5 159.9(4) . .
Gd41 Gd4 O2A 118(2) . .
O2E Gd4 O2A 80.0(3) . .
O5 Gd4 O2A 110.6(3) . .
Gd41 Gd4 O4 118(2) . .
O2E Gd4 O4 130.6(4) . .
O5 Gd4 O4 69.6(3) . .
O2A Gd4 O4 71.1(3) . .
Gd41 Gd4 O1E 152(2) . .
O2E Gd4 O1E 70.6(4) . .
O5 Gd4 O1E 124.9(3) . .
O2A Gd4 O1E 89.5(3) . .
O4 Gd4 O1E 69.9(3) . .
Gd41 Gd4 O2B 73(2) . .
O2E Gd4 O2B 103.2(3) . .
O5 Gd4 O2B 70.5(3) . .
O2A Gd4 O2B 167.0(3) . .
O4 Gd4 O2B 98.0(3) . .
O1E Gd4 O2B 79.9(3) . .
Gd41 Gd4 O13 50(2) . .
O2E Gd4 O13 86.1(3) . .
O5 Gd4 O13 81.4(3) . .
O2A Gd4 O13 72.0(3) . .
O4 Gd4 O13 119.8(3) . .
O1E Gd4 O13 152.6(3) . .
O2B Gd4 O13 120.5(3) . .
Gd41 Gd4 O23 31(2) . .
O2E Gd4 O23 81.0(4) . .
O5 Gd4 O23 78.9(3) . .
O2A Gd4 O23 120.6(3) . .
O4 Gd4 O23 148.4(3) . .
O1E Gd4 O23 134.2(3) . .
O2B Gd4 O23 72.4(3) . .
O13 Gd4 O23 51.0(3) . .
Gd41 Gd4 N13 35(2) . .
O2E Gd4 N13 81.5(4) . .
O5 Gd4 N13 80.4(3) . .
O2A Gd4 N13 95.8(3) . .
O4 Gd4 N13 139.2(3) . .
O1E Gd4 N13 150.3(4) . .
O2B Gd4 N13 97.1(3) . .
O13 Gd4 N13 25.3(3) . .
O23 Gd4 N13 25.7(3) . .
Gd41 Gd4 Ni1 119(2) . .
O2E Gd4 Ni1 110.1(3) . .
O5 Gd4 Ni1 85.9(2) . .
O2A Gd4 Ni1 34.7(2) . .
O4 Gd4 Ni1 37.32(18) . .
O1E Gd4 Ni1 83.8(2) . .
O2B Gd4 Ni1 135.3(2) . .
O13 Gd4 Ni1 91.2(2) . .
O23 Gd4 Ni1 140.8(2) . .
N13 Gd4 Ni1 116.3(3) . .
Gd41 Gd4 Ni2 58(2) . .
O2E Gd4 Ni2 136.5(3) . .
O5 Gd4 Ni2 36.1(2) . .
O2A Gd4 Ni2 143.50(19) . .
O4 Gd4 Ni2 79.93(19) . .
O1E Gd4 Ni2 101.1(3) . .
O2B Gd4 Ni2 34.71(19) . .
O13 Gd4 Ni2 105.8(2) . .
O23 Gd4 Ni2 75.6(2) . .
N13 Gd4 Ni2 91.9(3) . .
Ni1 Gd4 Ni2 111.28(5) . .
Gd41 Gd4 H4 134.9 . .
O2E Gd4 H4 114.0 . .
O5 Gd4 H4 85.8 . .
O2A Gd4 H4 74.6 . .
O4 Gd4 H4 20.2 . .
O1E Gd4 H4 49.7 . .
O2B Gd4 H4 92.8 . .
O13 Gd4 H4 136.9 . .
O23 Gd4 H4 161.5 . .
N13 Gd4 H4 159.2 . .
Ni1 Gd4 H4 46.7 . .
Ni2 Gd4 H4 85.9 . .
N1A Ni1 O2A 87.2(4) . .
N1A Ni1 O1A 80.3(4) . .
O2A Ni1 O1A 164.3(3) . .
N1A Ni1 O1F 170.8(4) . .
O2A Ni1 O1F 102.0(3) . .
O1A Ni1 O1F 90.8(3) . .
N1A Ni1 N1F 98.2(4) . .
O2A Ni1 N1F 97.8(4) . .
O1A Ni1 N1F 93.4(4) . .
O1F Ni1 N1F 79.7(3) . .
N1A Ni1 O4 103.2(4) . .
O2A Ni1 O4 84.0(3) . .
O1A Ni1 O4 89.6(3) . .
O1F Ni1 O4 79.0(3) . .
N1F Ni1 O4 158.6(3) . .
N1A Ni1 Gd12 128.6(8) . .
O2A Ni1 Gd12 114.0(7) . .
O1A Ni1 Gd12 68.1(7) . .
O1F Ni1 Gd12 48.4(7) . .
N1F Ni1 Gd12 122.3(6) . .
O4 Ni1 Gd12 40.4(6) . .
N1A Ni1 Gd4 104.5(3) . .
O2A Ni1 Gd4 42.3(2) . .
O1A Ni1 Gd4 132.4(2) . .
O1F Ni1 Gd4 83.3(2) . .
N1F Ni1 Gd4 131.2(3) . .
O4 Ni1 Gd4 42.9(2) . .
Gd12 Ni1 Gd4 73.1(6) . .
N1A Ni1 Gd1 136.9(3) . .
O2A Ni1 Gd1 108.1(3) . .
O1A Ni1 Gd1 75.7(3) . .
O1F Ni1 Gd1 41.1(2) . .
N1F Ni1 Gd1 118.3(3) . .
O4 Ni1 Gd1 42.3(2) . .
Gd12 Ni1 Gd1 9.0(7) . .
Gd4 Ni1 Gd1 69.13(5) . .
N1B Ni2 O2B 90.2(4) . .
N1B Ni2 O1G 168.4(4) . .
O2B Ni2 O1G 100.4(3) . .
N1B Ni2 O3B 81.4(4) . .
O2B Ni2 O3B 165.1(3) . .
O1G Ni2 O3B 89.2(3) . .
N1B Ni2 N1G 95.6(4) . .
O2B Ni2 N1G 98.5(4) . .
O1G Ni2 N1G 78.4(4) . .
O3B Ni2 N1G 94.5(4) . .
N1B Ni2 O5 102.5(4) . .
O2B Ni2 O5 83.2(3) . .
O1G Ni2 O5 83.5(3) . .
O3B Ni2 O5 86.6(3) . .
N1G Ni2 O5 161.9(4) . .
N1B Ni2 Gd11 131.0(8) . .
O2B Ni2 Gd11 113.2(7) . .
O1G Ni2 Gd11 48.3(7) . .
O3B Ni2 Gd11 65.2(8) . .
N1G Ni2 Gd11 120.6(7) . .
O5 Ni2 Gd11 44.1(6) . .
N1B Ni2 Gd41 95.0(7) . .
O2B Ni2 Gd41 45.9(5) . .
O1G Ni2 Gd41 95.7(6) . .
O3B Ni2 Gd41 122.3(6) . .
N1G Ni2 Gd41 142.8(6) . .
O5 Ni2 Gd41 37.7(5) . .
Gd11 Ni2 Gd41 76.1(8) . .
N1B Ni2 Gd1 137.7(3) . .
O2B Ni2 Gd1 105.7(2) . .
O1G Ni2 Gd1 43.4(2) . .
O3B Ni2 Gd1 73.6(2) . .
N1G Ni2 Gd1 119.5(3) . .
O5 Ni2 Gd1 43.6(2) . .
Gd11 Ni2 Gd1 8.7(7) . .
Gd41 Ni2 Gd1 71.8(4) . .
N1B Ni2 Gd4 102.7(3) . .
O2B Ni2 Gd4 42.6(2) . .
O1G Ni2 Gd4 88.3(2) . .
O3B Ni2 Gd4 127.4(2) . .
N1G Ni2 Gd4 135.9(3) . .
O5 Ni2 Gd4 41.0(2) . .
Gd11 Ni2 Gd4 74.7(7) . .
Gd41 Ni2 Gd4 9.0(6) . .
Gd1 Ni2 Gd4 69.14(5) . .
O2C Ni3 N1C 94.8(5) . .
O2C Ni3 O1C 177.3(5) . .
N1C Ni3 O1C 86.9(4) . .
O2C Ni3 O1M 92.5(4) . .
N1C Ni3 O1M 172.4(4) . .
O1C Ni3 O1M 85.8(4) . .
O2C Ni3 Gd2 132.2(4) . .
N1C Ni3 Gd2 129.4(3) . .
O1C Ni3 Gd2 46.9(3) . .
O1M Ni3 Gd2 43.1(2) . .
O2C Ni3 Gd21 129.1(6) . .
N1C Ni3 Gd21 135.4(7) . .
O1C Ni3 Gd21 49.5(6) . .
O1M Ni3 Gd21 37.1(6) . .
Gd2 Ni3 Gd21 10.0(7) . .
Gd11 O1 Gd1 11.8(12) . .
Gd11 O1 Gd2 139.6(12) . .
Gd1 O1 Gd2 128.5(3) . .
Gd11 O1 Gd3 98.8(11) . .
Gd1 O1 Gd3 107.1(3) . .
Gd2 O1 Gd3 98.8(3) . .
Gd11 O1 Gd21 127.8(12) . .
Gd1 O1 Gd21 116.3(10) . .
Gd2 O1 Gd21 12.6(9) . .
Gd3 O1 Gd21 107.8(8) . .
Gd11 O1 H1 102.1 . .
Gd1 O1 H1 107.0 . .
Gd2 O1 H1 107.4 . .
Gd3 O1 H1 106.1 . .
Gd21 O1 H1 112.0 . .
Gd12 O2 Gd2 137.2(11) . 2_666
Gd12 O2 Gd3 105.8(10) . 2_666
Gd2 O2 Gd3 99.1(3) 2_666 2_666
Gd12 O2 Gd1 10.4(11) . .
Gd2 O2 Gd1 127.1(3) 2_666 .
Gd3 O2 Gd1 108.7(3) 2_666 .
Gd12 O2 Gd21 124.4(13) . 2_666
Gd2 O2 Gd21 13.4(10) 2_666 2_666
Gd3 O2 Gd21 109.9(10) 2_666 2_666
Gd1 O2 Gd21 114.6(10) . 2_666
Gd12 O2 Gd11 18.0(14) . .
Gd2 O2 Gd11 119.3(8) 2_666 .
Gd3 O2 Gd11 113.3(7) 2_666 .
Gd1 O2 Gd11 7.9(7) . .
Gd21 O2 Gd11 106.7(14) 2_666 .
Gd12 O2 H2 98.6 . .
Gd2 O2 H2 106.9 2_666 .
Gd3 O2 H2 106.8 2_666 .
Gd1 O2 H2 106.7 . .
Gd21 O2 H2 109.8 2_666 .
Gd11 O2 H2 110.4 . .
Gd11 O3 Gd1 14.5(12) 2_666 2_666
Gd11 O3 Gd12 123.0(13) 2_666 .
Gd1 O3 Gd12 116.2(8) 2_666 .
Gd11 O3 Gd3 92.3(12) 2_666 2_666
Gd1 O3 Gd3 105.8(3) 2_666 2_666
Gd12 O3 Gd3 90.9(10) . 2_666
Gd11 O3 Gd1 117.9(10) 2_666 .
Gd1 O3 Gd1 107.9(3) 2_666 .
Gd12 O3 Gd1 15.1(10) . .
Gd3 O3 Gd1 105.7(3) 2_666 .
Gd11 O3 Gd12 26.3(15) 2_666 2_666
Gd1 O3 Gd12 12.1(8) 2_666 2_666
Gd12 O3 Gd12 112.7(9) . 2_666
Gd3 O3 Gd12 117.9(9) 2_666 2_666
Gd1 O3 Gd12 102.0(7) . 2_666
Gd11 O3 Gd11 110.9(10) 2_666 .
Gd1 O3 Gd11 99.5(8) 2_666 .
Gd12 O3 Gd11 26.4(13) . .
Gd3 O3 Gd11 116.1(8) 2_666 .
Gd1 O3 Gd11 11.4(8) . .
Gd12 O3 Gd11 92.3(10) 2_666 .
Gd11 O3 H3 114.1 2_666 .
Gd1 O3 H3 112.4 2_666 .
Gd12 O3 H3 116.9 . .
Gd3 O3 H3 111.9 2_666 .
Gd1 O3 H3 112.7 . .
Gd12 O3 H3 106.4 2_666 .
Gd11 O3 H3 110.5 . .
Gd12 O4 Ni1 97.5(9) . .
Gd12 O4 Gd4 124.7(12) . .
Ni1 O4 Gd4 99.8(3) . .
Gd12 O4 Gd1 13.8(11) . .
Ni1 O4 Gd1 101.5(3) . .
Gd4 O4 Gd1 111.0(3) . .
Gd12 O4 Gd41 113.6(11) . .
Ni1 O4 Gd41 101.9(6) . .
Gd4 O4 Gd41 11.2(6) . .
Gd1 O4 Gd41 99.8(7) . .
Gd12 O4 Gd11 23.9(15) . .
Ni1 O4 Gd11 107.0(7) . .
Gd4 O4 Gd11 101.0(9) . .
Gd1 O4 Gd11 10.4(8) . .
Gd41 O4 Gd11 90.0(12) . .
Gd12 O4 H4 152.7 . .
Ni1 O4 H4 109.4 . .
Gd4 O4 H4 55.6 . .
Gd1 O4 H4 147.8 . .
Gd41 O4 H4 65.5 . .
Gd11 O4 H4 139.3 . .
Gd41 O5 Ni2 102.5(7) . .
Gd41 O5 Gd11 137.7(18) . .
Ni2 O5 Gd11 93.5(9) . .
Gd41 O5 Gd4 12.9(10) . .
Ni2 O5 Gd4 102.9(3) . .
Gd11 O5 Gd4 125.3(12) . .
Gd41 O5 Gd1 123.9(10) . .
Ni2 O5 Gd1 99.8(3) . .
Gd11 O5 Gd1 13.9(11) . .
Gd4 O5 Gd1 111.5(3) . .
Gd41 O5 Gd12 112.2(11) . .
Ni2 O5 Gd12 101.5(7) . .
Gd11 O5 Gd12 25.5(14) . .
Gd4 O5 Gd12 99.7(8) . .
Gd1 O5 Gd12 11.9(8) . .
Gd41 O5 H5 103.2 . .
Ni2 O5 H5 113.4 . .
Gd11 O5 H5 105.7 . .
Gd4 O5 H5 114.1 . .
Gd1 O5 H5 113.7 . .
Gd12 O5 H5 122.5 . .
C2A O2A Ni1 118.8(8) . .
C2A O2A Gd4 135.5(7) . .
Ni1 O2A Gd4 103.0(3) . .
C2A O2A Gd41 136.1(9) . .
Ni1 O2A Gd41 104.9(6) . .
Gd4 O2A Gd41 11.1(7) . .
C2A C1A C9A 118.4(12) . .
C2A C1A C11A 122.0(12) . .
C9A C1A C11A 119.5(13) . .
O2A C2A C1A 122.3(12) . .
O2A C2A C3A 118.3(13) . .
C1A C2A C3A 119.4(13) . .
C4A C3A C2A 122.0(14) . .
C4A C3A H3A 119.0 . .
C2A C3A H3A 119.0 . .
C3A C4A C10A 121.1(13) . .
C3A C4A H4A 119.4 . .
C10A C4A H4A 119.4 . .
C6A C5A C10A 118.9(17) . .
C6A C5A H5A 120.5 . .
C10A C5A H5A 120.5 . .
C5A C6A C7A 121.8(17) . .
C5A C6A H6A 119.1 . .
C7A C6A H6A 119.1 . .
C8A C7A C6A 119.8(17) . .
C8A C7A H7A 120.1 . .
C6A C7A H7A 120.1 . .
C7A C8A C9A 120.9(15) . .
C7A C8A H8A 119.5 . .
C9A C8A H8A 119.5 . .
C10A C9A C1A 121.9(14) . .
C10A C9A C8A 115.3(14) . .
C1A C9A C8A 122.5(14) . .
C9A C10A C4A 117.0(13) . .
C9A C10A C5A 123.1(15) . .
C4A C10A C5A 119.8(14) . .
N1A C11A C1A 124.1(12) . .
N1A C11A H11A 118.0 . .
C1A C11A H11A 118.0 . .
C11A N1A C12A 119.8(11) . .
C11A N1A Ni1 123.7(9) . .
C12A N1A Ni1 116.3(8) . .
C13A C12A N1A 116.1(11) . .
C13A C12A C15A 110.3(13) . .
N1A C12A C15A 105.2(10) . .
C13A C12A C14A 109.8(12) . .
N1A C12A C14A 108.1(11) . .
C15A C12A C14A 106.9(11) . .
C12A C13A H13A 109.5 . .
C12A C13A H13B 109.5 . .
H13A C13A H13B 109.5 . .
C12A C13A H13C 109.5 . .
H13A C13A H13C 109.5 . .
H13B C13A H13C 109.5 . .
C12A C14A H14A 109.5 . .
C12A C14A H14B 109.5 . .
H14A C14A H14B 109.5 . .
C12A C14A H14C 109.5 . .
H14A C14A H14C 109.5 . .
H14B C14A H14C 109.5 . .
O1A C15A O3A 120.2(12) . .
O1A C15A C12A 120.4(12) . .
O3A C15A C12A 119.4(12) . .
O1A C15A Gd3 60.9(7) . 2_666
O3A C15A Gd3 59.4(7) . 2_666
C12A C15A Gd3 176.9(9) . 2_666
C15A O1A Ni1 114.5(8) . .
C15A O1A Gd3 93.3(8) . 2_666
Ni1 O1A Gd3 146.8(4) . 2_666
C15A O3A Gd3 94.5(8) . 2_666
C2B O2B Ni2 121.2(9) . .
C2B O2B Gd41 118.4(10) . .
Ni2 O2B Gd41 94.9(7) . .
C2B O2B Gd4 121.4(7) . .
Ni2 O2B Gd4 102.7(3) . .
Gd41 O2B Gd4 14.2(9) . .
C2B C1B C11B 124.5(12) . .
C2B C1B C9B 119.1(11) . .
C11B C1B C9B 116.3(12) . .
O2B C2B C1B 124.9(12) . .
O2B C2B C3B 115.0(13) . .
C1B C2B C3B 120.1(12) . .
C4B C3B C2B 121.1(13) . .
C4B C3B H3B 119.4 . .
C2B C3B H3B 119.4 . .
C3B C4B C10B 120.3(12) . .
C3B C4B H4B 119.8 . .
C10B C4B H4B 119.8 . .
C6B C5B C10B 121.8(14) . .
C6B C5B H5B 119.1 . .
C10B C5B H5B 119.1 . .
C5B C6B C7B 120.8(14) . .
C5B C6B H6B 119.6 . .
C7B C6B H6B 119.6 . .
C6B C7B C8B 119.5(14) . .
C6B C7B H7B 120.3 . .
C8B C7B H7B 120.3 . .
C7B C8B C9B 121.3(13) . .
C7B C8B H8B 119.3 . .
C9B C8B H8B 119.3 . .
C10B C9B C8B 119.0(12) . .
C10B C9B C1B 118.2(12) . .
C8B C9B C1B 122.7(12) . .
C4B C10B C9B 121.1(12) . .
C4B C10B C5B 121.4(12) . .
C9B C10B C5B 117.5(13) . .
N1B C11B C1B 125.0(13) . .
N1B C11B H11B 117.5 . .
C1B C11B H11B 117.5 . .
C11B N1B C12B 117.4(12) . .
C11B N1B Ni2 125.5(10) . .
C12B N1B Ni2 116.8(8) . .
N1B C12B C13B 112.6(12) . .
N1B C12B C14B 110.5(12) . .
C13B C12B C14B 112.1(13) . .
N1B C12B C15B 106.0(10) . .
C13B C12B C15B 109.3(11) . .
C14B C12B C15B 105.8(12) . .
C12B C13B H13D 109.5 . .
C12B C13B H13E 109.5 . .
H13D C13B H13E 109.5 . .
C12B C13B H13F 109.5 . .
H13D C13B H13F 109.5 . .
H13E C13B H13F 109.5 . .
C12B C14B H14D 109.5 . .
C12B C14B H14E 109.5 . .
H14D C14B H14E 109.5 . .
C12B C14B H14F 109.5 . .
H14D C14B H14F 109.5 . .
H14E C14B H14F 109.5 . .
O1B C15B O3B 122.1(12) . .
O1B C15B C12B 118.7(12) . .
O3B C15B C12B 119.2(11) . .
O1B C15B Gd3 58.8(7) . .
O3B C15B Gd3 63.4(6) . .
C12B C15B Gd3 177.3(10) . .
C15B O1B Gd3 95.9(8) . .
C15B O3B Ni2 113.7(8) . .
C15B O3B Gd3 90.4(7) . .
Ni2 O3B Gd3 148.3(4) . .
C15B O3B Gd11 132.3(10) . .
Ni2 O3B Gd11 74.9(7) . .
Gd3 O3B Gd11 73.6(7) . .
C2C O2C Ni3 123.4(10) . .
C2C C1C C11C 119.7(14) . .
C2C C1C C9C 121.7(14) . .
C11C C1C C9C 118.5(15) . .
O2C C2C C1C 126.8(13) . .
O2C C2C C3C 115.9(15) . .
C1C C2C C3C 117.3(14) . .
C4C C3C C2C 123.3(16) . .
C4C C3C H3C 118.4 . .
C2C C3C H3C 118.4 . .
C3C C4C C10C 119.9(15) . .
C3C C4C H4C 120.1 . .
C10C C4C H4C 120.1 . .
C6C C5C C10C 121.5(17) . .
C6C C5C H5C 119.2 . .
C10C C5C H5C 119.2 . .
C5C C6C C7C 121.5(16) . .
C5C C6C H6C 119.2 . .
C7C C6C H6C 119.2 . .
C6C C7C C8C 118.0(18) . .
C6C C7C H7C 121.0 . .
C8C C7C H7C 121.0 . .
C7C C8C C9C 122.4(15) . .
C7C C8C H8C 118.8 . .
C9C C8C H8C 118.8 . .
C8C C9C C10C 117.0(14) . .
C8C C9C C1C 125.0(15) . .
C10C C9C C1C 117.9(15) . .
C5C C10C C9C 119.4(17) . .
C5C C10C C4C 120.7(15) . .
C9C C10C C4C 119.7(14) . .
N1C C11C C1C 123.9(14) . .
N1C C11C H11C 118.0 . .
C1C C11C H11C 118.0 . .
C11C N1C C12C 120.1(12) . .
C11C N1C Ni3 125.7(10) . .
C12C N1C Ni3 113.7(8) . .
N1C C12C C13C 109.7(12) . .
N1C C12C C14C 115.1(12) . .
C13C C12C C14C 110.6(12) . .
N1C C12C C15C 106.0(11) . .
C13C C12C C15C 105.8(12) . .
C14C C12C C15C 109.1(12) . .
C12C C13C H13G 109.5 . .
C12C C13C H13H 109.5 . .
H13G C13C H13H 109.5 . .
C12C C13C H13I 109.5 . .
H13G C13C H13I 109.5 . .
H13H C13C H13I 109.5 . .
C12C C14C H14G 109.5 . .
C12C C14C H14H 109.5 . .
H14G C14C H14H 109.5 . .
C12C C14C H14I 109.5 . .
H14G C14C H14I 109.5 . .
H14H C14C H14I 109.5 . .
O3C C15C O1C 122.1(11) . .
O3C C15C C12C 124.5(12) . .
O1C C15C C12C 113.5(11) . .
C15C O1C Ni3 114.7(7) . .
C15C O1C Gd2 139.0(8) . .
Ni3 O1C Gd2 98.9(3) . .
C15C O1C Gd21 145.3(10) . .
Ni3 O1C Gd21 98.3(7) . .
Gd2 O1C Gd21 12.9(9) . .
C2D O2D Gd2 121.0(9) . .
C2D O2D Gd3 142.0(9) . .
Gd2 O2D Gd3 96.2(3) . .
C2D C1D C11D 119.1(13) . .
C2D C1D C9D 121.4(16) . .
C11D C1D C9D 119.4(14) . .
O2D C2D C1D 124.3(15) . .
O2D C2D C3D 118.3(13) . .
C1D C2D C3D 117.3(14) . .
C4D C3D C2D 122.1(16) . .
C4D C3D H3D 118.9 . .
C2D C3D H3D 118.9 . .
C3D C4D C10D 120.8(17) . .
C3D C4D H4D 119.6 . .
C10D C4D H4D 119.6 . .
C6D C5D C10D 117(2) . .
C6D C5D H5D 121.5 . .
C10D C5D H5D 121.5 . .
C5D C6D C7D 123(2) . .
C5D C6D H6D 118.4 . .
C7D C6D H6D 118.4 . .
C8D C7D C6D 120(2) . .
C8D C7D H7D 120.0 . .
C6D C7D H7D 120.0 . .
C7D C8D C9D 118(2) . .
C7D C8D H8D 120.9 . .
C9D C8D H8D 120.9 . .
C10D C9D C8D 117.9(16) . .
C10D C9D C1D 120.4(15) . .
C8D C9D C1D 121.6(17) . .
C9D C10D C5D 123.2(19) . .
C9D C10D C4D 117.9(15) . .
C5D C10D C4D 118.9(18) . .
O1D C11D C1D 127.9(13) . .
O1D C11D H11D 116.0 . .
C1D C11D H11D 116.0 . .
C11D O1D Gd2 120.7(9) . .
C11D O1D Gd21 128.0(12) . .
Gd2 O1D Gd21 12.0(9) . .
C2E O2E Gd4 134.6(10) . .
C2E O2E Gd41 146.9(12) . .
Gd4 O2E Gd41 12.3(7) . .
C11E C1E C2E 126.2(16) . .
C11E C1E C9E 116.9(15) . .
C2E C1E C9E 116.6(14) . .
O2E C2E C1E 122.8(14) . .
O2E C2E C3E 114.5(15) . .
C1E C2E C3E 122.7(16) . .
C4E C3E C2E 119.5(17) . .
C4E C3E H3E 120.2 . .
C2E C3E H3E 120.2 . .
C3E C4E C10E 122.1(18) . .
C3E C4E H4E 118.9 . .
C10E C4E H4E 118.9 . .
C6E C5E C10E 121.0(19) . .
C6E C5E H5E 119.5 . .
C10E C5E H5E 119.5 . .
C5E C6E C7E 122(2) . .
C5E C6E H6E 118.8 . .
C7E C6E H6E 118.8 . .
C8E C7E C6E 117(2) . .
C8E C7E H7E 121.6 . .
C6E C7E H7E 121.6 . .
C7E C8E C9E 121.8(18) . .
C7E C8E H8E 119.1 . .
C9E C8E H8E 119.1 . .
C8E C9E C10E 116.9(15) . .
C8E C9E C1E 123.8(15) . .
C10E C9E C1E 118.9(15) . .
C5E C10E C4E 119.8(18) . .
C5E C10E C9E 120.5(17) . .
C4E C10E C9E 119.6(16) . .
O1E C11E C1E 124.2(17) . .
O1E C11E H11E 117.9 . .
C1E C11E H11E 117.9 . .
C11E O1E Gd4 136.3(11) . .
C11E O1E Gd41 138.5(11) . .
Gd4 O1E Gd41 5.4(5) . .
C1F O1F Ni1 114.6(7) . .
C1F O1F Gd12 140.6(10) . .
Ni1 O1F Gd12 90.3(10) . .
C1F O1F Gd1 134.9(7) . .
Ni1 O1F Gd1 103.9(3) . .
Gd12 O1F Gd1 15.6(10) . .
C1F O1F Gd11 129.9(10) . .
Ni1 O1F Gd11 113.2(8) . .
Gd12 O1F Gd11 27.7(14) . .
Gd1 O1F Gd11 12.2(9) . .
C1F O2F Gd21 160.7(14) . .
C1F O2F Gd2 150.4(8) . .
Gd21 O2F Gd2 11.9(13) . .
O2F C1F O1F 121.2(10) . .
O2F C1F C2F 120.1(9) . .
O1F C1F C2F 118.0(9) . .
C1F C2F N1F 107.1(9) . .
C1F C2F C4F 107.8(11) . .
N1F C2F C4F 107.5(10) . .
C1F C2F C3F 111.7(10) . .
N1F C2F C3F 111.5(11) . .
C4F C2F C3F 111.0(10) . .
C2F N1F Ni1 109.5(7) . .
C2F N1F H1F1 109.8 . .
Ni1 N1F H1F1 109.8 . .
C2F N1F H1F2 109.8 . .
Ni1 N1F H1F2 109.8 . .
H1F1 N1F H1F2 108.2 . .
C2F C3F H3F1 109.5 . .
C2F C3F H3F2 109.5 . .
H3F1 C3F H3F2 109.5 . .
C2F C3F H3F3 109.5 . .
H3F1 C3F H3F3 109.5 . .
H3F2 C3F H3F3 109.5 . .
C2F C4F H4F1 109.5 . .
C2F C4F H4F2 109.5 . .
H4F1 C4F H4F2 109.5 . .
C2F C4F H4F3 109.5 . .
H4F1 C4F H4F3 109.5 . .
H4F2 C4F H4F3 109.5 . .
C1G O1G Ni2 118.1(8) . .
C1G O1G Gd11 143.8(11) . .
Ni2 O1G Gd11 90.2(10) . .
C1G O1G Gd1 138.9(8) . .
Ni2 O1G Gd1 100.9(3) . .
Gd11 O1G Gd1 14.6(11) . .
C1G O1G Gd12 130.6(11) . .
Ni2 O1G Gd12 111.3(9) . .
Gd11 O1G Gd12 29.3(16) . .
Gd1 O1G Gd12 14.7(9) . .
C1G O2G Gd21 149.5(12) . 2_666
C1G O2G Gd2 146.8(8) . 2_666
Gd21 O2G Gd2 11.6(12) 2_666 2_666
O2G C1G O1G 124.6(11) . .
O2G C1G C2G 118.2(11) . .
O1G C1G C2G 117.1(11) . .
O2G C1G Gd21 18.6(8) . 2_666
O1G C1G Gd21 107.2(10) . 2_666
C2G C1G Gd21 135.2(11) . 2_666
N1G C2G C4G 111.2(11) . .
N1G C2G C3G 108.3(11) . .
C4G C2G C3G 112.4(12) . .
N1G C2G C1G 107.3(10) . .
C4G C2G C1G 111.4(11) . .
C3G C2G C1G 105.9(11) . .
C2G N1G Ni2 112.4(7) . .
C2G N1G H1G1 109.1 . .
Ni2 N1G H1G1 109.1 . .
C2G N1G H1G2 109.1 . .
Ni2 N1G H1G2 109.1 . .
H1G1 N1G H1G2 107.9 . .
C2G C3G H3G1 109.5 . .
C2G C3G H3G2 109.5 . .
H3G1 C3G H3G2 109.5 . .
C2G C3G H3G3 109.5 . .
H3G1 C3G H3G3 109.5 . .
H3G2 C3G H3G3 109.5 . .
C2G C4G H4G1 109.5 . .
C2G C4G H4G2 109.5 . .
H4G1 C4G H4G2 109.5 . .
C2G C4G H4G3 109.5 . .
H4G1 C4G H4G3 109.5 . .
H4G2 C4G H4G3 109.5 . .
N13 O13 Gd41 88.4(11) . .
N13 O13 Gd4 97.4(8) . .
Gd41 O13 Gd4 12.2(9) . .
N13 O23 Gd41 92.6(11) . .
N13 O23 Gd4 94.5(8) . .
Gd41 O23 Gd4 8.5(8) . .
O33 N13 O23 122.1(14) . .
O33 N13 O13 121.0(13) . .
O23 N13 O13 116.9(12) . .
O33 N13 Gd41 176.1(13) . .
O23 N13 Gd41 56.3(9) . .
O13 N13 Gd41 60.7(9) . .
O33 N13 Gd4 175.9(11) . .
O23 N13 Gd4 59.8(7) . .
O13 N13 Gd4 57.3(7) . .
Gd41 N13 Gd4 7.9(7) . .
C1M O1M Ni3 121.5(8) . .
C1M O1M Gd21 123.7(12) . .
Ni3 O1M Gd21 113.2(10) . .
C1M O1M Gd2 128.5(8) . .
Ni3 O1M Gd2 103.2(3) . .
Gd21 O1M Gd2 15.5(12) . .
O1M C1M H1M1 109.5 . .
O1M C1M H1M2 109.5 . .
H1M1 C1M H1M2 109.5 . .
O1M C1M H1M3 109.5 . .
H1M1 C1M H1M3 109.5 . .
H1M2 C1M H1M3 109.5 . .
N1X O1X Gd3 116(3) . .
O1X N1X O2X 129(4) . .
O1X N1X O3X 113(3) . .
O2X N1X O3X 116(3) . .
N1Y O1Y Gd3 89.6(14) . .
N1Y O2Y Gd3 93.0(14) . .
O1Y N1Y O2Y 126(2) . .
O1Y N1Y O3Y 118(2) . .
O2Y N1Y O3Y 116(2) . .
O1Y N1Y Gd3 65.3(12) . .
O2Y N1Y Gd3 61.3(13) . .
O3Y N1Y Gd3 164(2) . .
N1 C1 C2 162(5) . .
C1 C2 H2A 109.5 . .
C1 C2 H2B 109.5 . .
H2A C2 H2B 109.5 . .
C1 C2 H2C 109.5 . .
H2A C2 H2C 109.5 . .
H2B C2 H2C 109.5 . .

loop_
_geom_bond_atom_site_label_1
_geom_bond_atom_site_label_2
_geom_bond_distance
_geom_bond_site_symmetry_2
Gd11 Gd1 0.62(4) .
Gd11 Gd12 1.25(6) .
Gd11 O1 1.95(4) .
Gd11 O3 2.14(3) 2_666
Gd11 O5 2.18(3) .
Gd11 O1G 2.33(3) .
Gd11 O1F 2.69(4) .
Gd11 O4 2.81(4) .
Gd11 O3 2.80(4) .
Gd11 O2 2.90(4) .
Gd11 O3B 2.94(4) .
Gd11 Ni2 3.12(4) .
Gd11 H1 2.2931 .
Gd11 H5 2.5477 .
Gd12 Gd1 0.64(4) .
Gd12 O2 1.89(4) .
Gd12 O4 2.06(3) .
Gd12 O1F 2.35(3) .
Gd12 O3 2.39(3) .
Gd12 O1G 2.55(3) .
Gd12 O3 2.73(4) 2_666
Gd12 O5 2.79(4) .
Gd12 Ni1 3.15(3) .
Gd12 Gd3 3.44(4) 2_666
Gd12 Gd4 3.94(3) .
Gd12 H2 2.1903 .
Gd21 Gd2 0.62(5) .
Gd21 O2G 1.90(4) 2_666
Gd21 O2F 1.93(4) .
Gd21 O1M 2.29(3) .
Gd21 O2 2.59(4) 2_666
Gd21 O1 2.67(4) .
Gd21 O1C 2.68(4) .
Gd21 O1D 2.77(4) .
Gd21 C1G 3.02(4) 2_666
Gd21 Ni3 3.49(3) .
Gd21 Gd12 3.98(4) 2_666
Gd41 Gd4 0.59(4) .
Gd41 O5 2.01(3) .
Gd41 O23 2.05(3) .
Gd41 O13 2.15(3) .
Gd41 O2B 2.32(2) .
Gd41 N13 2.46(4) .
Gd41 O2E 2.60(3) .
Gd41 O4 2.72(3) .
Gd41 O2A 2.72(3) .
Gd41 O1E 2.95(4) .
Gd41 Ni2 3.21(2) .
Gd41 H4 2.4856 .
Gd41 H5 2.3622 .
Gd1 O3 2.376(8) 2_666
Gd1 O1 2.379(8) .
Gd1 O1F 2.387(8) .
Gd1 O2 2.408(7) .
Gd1 O4 2.418(7) .
Gd1 O5 2.438(8) .
Gd1 O1G 2.440(8) .
Gd1 O3 2.476(8) .
Gd1 Ni2 3.484(2) .
Gd1 Ni1 3.522(2) .
Gd2 O1M 2.326(8) .
Gd2 O2G 2.351(9) 2_666
Gd2 O2 2.358(8) 2_666
Gd2 O2F 2.370(8) .
Gd2 O2D 2.371(9) .
Gd2 O1 2.386(7) .
Gd2 O1C 2.450(9) .
Gd2 O1D 2.474(9) .
Gd2 Ni3 3.313(2) .
Gd2 Gd3 3.6239(17) .
Gd2 Gd12 3.96(3) 2_666
Gd3 O1 2.389(8) .
Gd3 O2 2.405(8) 2_666
Gd3 O3 2.432(8) 2_666
Gd3 O1X 2.47(4) .
Gd3 O1B 2.465(9) .
Gd3 O3A 2.493(9) 2_666
Gd3 O2D 2.496(8) .
Gd3 O1A 2.528(8) 2_666
Gd3 O3B 2.561(8) .
Gd3 O2Y 2.595(18) .
Gd3 O1Y 2.686(15) .
Gd3 C15B 2.865(13) .
Gd4 O2E 2.332(9) .
Gd4 O5 2.350(8) .
Gd4 O2A 2.385(9) .
Gd4 O4 2.386(8) .
Gd4 O1E 2.408(10) .
Gd4 O2B 2.422(8) .
Gd4 O13 2.482(9) .
Gd4 O23 2.536(10) .
Gd4 N13 2.925(14) .
Gd4 Ni1 3.454(2) .
Gd4 Ni2 3.491(3) .
Gd4 H4 2.0299 .
Ni1 N1A 1.997(11) .
Ni1 O2A 2.018(8) .
Ni1 O1A 2.037(8) .
Ni1 O1F 2.078(8) .
Ni1 N1F 2.122(10) .
Ni1 O4 2.125(8) .
Ni2 N1B 1.998(11) .
Ni2 O2B 2.038(8) .
Ni2 O1G 2.068(8) .
Ni2 O3B 2.077(8) .
Ni2 N1G 2.097(11) .
Ni2 O5 2.108(8) .
Ni3 O2C 1.801(10) .
Ni3 N1C 1.819(11) .
Ni3 O1C 1.883(8) .
Ni3 O1M 1.886(9) .
O1 H1 0.8610 .
O2 Gd2 2.358(8) 2_666
O2 Gd3 2.405(8) 2_666
O2 Gd21 2.59(4) 2_666
O2 H2 0.8567 .
O3 Gd11 2.14(3) 2_666
O3 Gd1 2.376(8) 2_666
O3 Gd3 2.432(8) 2_666
O3 Gd12 2.73(4) 2_666
O3 H3 0.8644 .
O4 H4 0.8505 .
O5 H5 0.8592 .
O2A C2A 1.306(14) .
C1A C2A 1.378(19) .
C1A C9A 1.445(19) .
C1A C11A 1.495(19) .
C2A C3A 1.412(18) .
C3A C4A 1.35(2) .
C3A H3A 0.9500 .
C4A C10A 1.42(2) .
C4A H4A 0.9500 .
C5A C6A 1.31(3) .
C5A C10A 1.44(2) .
C5A H5A 0.9500 .
C6A C7A 1.43(3) .
C6A H6A 0.9500 .
C7A C8A 1.38(2) .
C7A H7A 0.9500 .
C8A C9A 1.46(2) .
C8A H8A 0.9500 .
C9A C10A 1.39(2) .
C11A N1A 1.256(16) .
C11A H11A 0.9500 .
N1A C12A 1.482(16) .
C12A C13A 1.44(2) .
C12A C15A 1.551(18) .
C12A C14A 1.563(18) .
C13A H13A 0.9800 .
C13A H13B 0.9800 .
C13A H13C 0.9800 .
C14A H14A 0.9800 .
C14A H14B 0.9800 .
C14A H14C 0.9800 .
C15A O1A 1.261(16) .
C15A O3A 1.277(16) .
C15A Gd3 2.888(13) 2_666
O1A Gd3 2.527(8) 2_666
O3A Gd3 2.493(9) 2_666
O2B C2B 1.352(14) .
C1B C2B 1.385(19) .
C1B C11B 1.446(18) .
C1B C9B 1.466(17) .
C2B C3B 1.424(19) .
C3B C4B 1.365(19) .
C3B H3B 0.9500 .
C4B C10B 1.397(19) .
C4B H4B 0.9500 .
C5B C6B 1.35(2) .
C5B C10B 1.431(18) .
C5B H5B 0.9500 .
C6B C7B 1.38(2) .
C6B H6B 0.9500 .
C7B C8B 1.385(19) .
C7B H7B 0.9500 .
C8B C9B 1.411(19) .
C8B H8B 0.9500 .
C9B C10B 1.407(18) .
C11B N1B 1.289(16) .
C11B H11B 0.9500 .
N1B C12B 1.482(17) .
C12B C13B 1.49(2) .
C12B C14B 1.52(2) .
C12B C15B 1.590(18) .
C13B H13D 0.9800 .
C13B H13E 0.9800 .
C13B H13F 0.9800 .
C14B H14D 0.9800 .
C14B H14E 0.9800 .
C14B H14F 0.9800 .
C15B O1B 1.230(16) .
C15B O3B 1.266(15) .
O2C C2C 1.306(17) .
C1C C2C 1.38(2) .
C1C C11C 1.43(2) .
C1C C9C 1.46(2) .
C2C C3C 1.44(2) .
C3C C4C 1.35(2) .
C3C H3C 0.9500 .
C4C C10C 1.43(2) .
C4C H4C 0.9500 .
C5C C6C 1.35(2) .
C5C C10C 1.38(2) .
C5C H5C 0.9500 .
C6C C7C 1.37(2) .
C6C H6C 0.9500 .
C7C C8C 1.39(2) .
C7C H7C 0.9500 .
C8C C9C 1.39(2) .
C8C H8C 0.9500 .
C9C C10C 1.42(2) .
C11C N1C 1.277(17) .
C11C H11C 0.9500 .
N1C C12C 1.486(17) .
C12C C13C 1.53(2) .
C12C C14C 1.55(2) .
C12C C15C 1.543(18) .
C13C H13G 0.9800 .
C13C H13H 0.9800 .
C13C H13I 0.9800 .
C14C H14G 0.9800 .
C14C H14H 0.9800 .
C14C H14I 0.9800 .
C15C O3C 1.214(14) .
C15C O1C 1.325(15) .
O2D C2D 1.284(17) .
C1D C2D 1.38(2) .
C1D C11D 1.43(2) .
C1D C9D 1.47(2) .
C2D C3D 1.46(2) .
C3D C4D 1.37(2) .
C3D H3D 0.9500 .
C4D C10D 1.46(3) .
C4D H4D 0.9500 .
C5D C6D 1.36(3) .
C5D C10D 1.40(2) .
C5D H5D 0.9500 .
C6D C7D 1.40(3) .
C6D H6D 0.9500 .
C7D C8D 1.39(3) .
C7D H7D 0.9500 .
C8D C9D 1.45(2) .
C8D H8D 0.9500 .
C9D C10D 1.39(2) .
C11D O1D 1.252(18) .
C11D H11D 0.9500 .
O2E C2E 1.338(19) .
C1E C11E 1.32(2) .
C1E C2E 1.41(2) .
C1E C9E 1.53(2) .
C2E C3E 1.44(2) .
C3E C4E 1.39(2) .
C3E H3E 0.9500 .
C4E C10E 1.42(2) .
C4E H4E 0.9500 .
C5E C6E 1.32(3) .
C5E C10E 1.40(2) .
C5E H5E 0.9500 .
C6E C7E 1.45(3) .
C6E H6E 0.9500 .
C7E C8E 1.41(2) .
C7E H7E 0.9500 .
C8E C9E 1.42(2) .
C8E H8E 0.9500 .
C9E C10E 1.44(2) .
C11E O1E 1.290(17) .
C11E H11E 0.9500 .
O1F C1F 1.281(13) .
O2F C1F 1.253(13) .
C1F C2F 1.500(17) .
C2F N1F 1.508(15) .
C2F C4F 1.54(2) .
C2F C3F 1.531(17) .
N1F H1F1 0.9100 .
N1F H1F2 0.9100 .
C3F H3F1 0.9800 .
C3F H3F2 0.9800 .
C3F H3F3 0.9800 .
C4F H4F1 0.9800 .
C4F H4F2 0.9800 .
C4F H4F3 0.9800 .
O1G C1G 1.272(14) .
O2G C1G 1.230(15) .
O2G Gd21 1.90(4) 2_666
O2G Gd2 2.351(9) 2_666
C1G C2G 1.540(17) .
C1G Gd21 3.02(4) 2_666
C2G N1G 1.484(17) .
C2G C4G 1.518(19) .
C2G C3G 1.528(19) .
N1G H1G1 0.9100 .
N1G H1G2 0.9100 .
C3G H3G1 0.9800 .
C3G H3G2 0.9800 .
C3G H3G3 0.9800 .
C4G H4G1 0.9800 .
C4G H4G2 0.9800 .
C4G H4G3 0.9800 .
O13 N13 1.263(16) .
O23 N13 1.273(16) .
N13 O33 1.237(16) .
O1M C1M 1.364(15) .
C1M H1M1 0.9800 .
C1M H1M2 0.9800 .
C1M H1M3 0.9800 .
O1X N1X 1.29(2) .
O2X N1X 1.300(19) .
O3X N1X 1.307(19) .
O1Y N1Y 1.254(17) .
O2Y N1Y 1.286(18) .
O3Y N1Y 1.307(18) .
N1 C1 1.04(5) .
C1 C2 1.61(6) .
C2 H2A 0.9800 .
C2 H2B 0.9800 .
C2 H2C 0.9800 .

loop_
_geom_hbond_atom_site_label_D
_geom_hbond_atom_site_label_H
_geom_hbond_atom_site_label_A
_geom_hbond_distance_DH
_geom_hbond_distance_HA
_geom_hbond_distance_DA
_geom_hbond_angle_DHA
_geom_hbond_site_symmetry_A
O1 H1 O3C 0.86 2.04 2.870(12) 160.5 .
O2 H2 O1D 0.86 2.40 2.846(11) 112.6 2_666
O3 H3 O2F 0.86 2.44 3.138(11) 137.8 .
O3 H3 O2X 0.86 2.21 2.89(4) 136.3 2_666
O3 H3 O1Y 0.86 2.23 2.696(16) 113.8 2_666
O5 H5 O3C 0.86 2.12 2.972(11) 168.9 .
C3A H3A O13 0.95 2.41 3.189(19) 139.1 .
C3D H3D O1B 0.95 2.29 3.06(2) 137.4 .
N1F H1F1 O3Y 0.91 2.48 3.36(3) 163.9 2_666
C3F H3F1 O2X 0.98 2.41 3.24(4) 142.1 2_666
N1G H1G1 O3X 0.91 2.30 3.19(3) 165.7 .
C4G H4G1 O2X 0.98 2.30 3.13(5) 141.4 .
C2 H2B O3Y 0.98 2.35 3.18(5) 141.7 2_676

loop_
_geom_torsion_atom_site_label_1
_geom_torsion_atom_site_label_2
_geom_torsion_atom_site_label_3
_geom_torsion_atom_site_label_4
_geom_torsion
_geom_torsion_site_symmetry_1
_geom_torsion_site_symmetry_4
O1 Gd11 Gd12 Gd1 0(13) . .
O3 Gd11 Gd12 Gd1 -95(13) 2_666 .
O5 Gd11 Gd12 Gd1 107(14) . .
O1G Gd11 Gd12 Gd1 -180(100) . .
O1F Gd11 Gd12 Gd1 38(13) . .
O4 Gd11 Gd12 Gd1 111(14) . .
O3 Gd11 Gd12 Gd1 -41(13) . .
O2 Gd11 Gd12 Gd1 -121(14) . .
O3B Gd11 Gd12 Gd1 176(15) . .
Ni2 Gd11 Gd12 Gd1 151(14) . .
Gd1 Gd11 Gd12 O2 121(14) . .
O1 Gd11 Gd12 O2 121(3) . .
O3 Gd11 Gd12 O2 26(4) 2_666 .
O5 Gd11 Gd12 O2 -133(3) . .
O1G Gd11 Gd12 O2 -59(3) . .
O1F Gd11 Gd12 O2 159(4) . .
O4 Gd11 Gd12 O2 -128(4) . .
O3 Gd11 Gd12 O2 80(3) . .
O3B Gd11 Gd12 O2 -63(7) . .
Ni2 Gd11 Gd12 O2 -88(4) . .
Gd1 Gd11 Gd12 O4 -111(14) . .
O1 Gd11 Gd12 O4 -111(3) . .
O3 Gd11 Gd12 O4 154.1(14) 2_666 .
O5 Gd11 Gd12 O4 -4(3) . .
O1G Gd11 Gd12 O4 69(2) . .
O1F Gd11 Gd12 O4 -73.3(18) . .
O3 Gd11 Gd12 O4 -152(3) . .
O2 Gd11 Gd12 O4 128(4) . .
O3B Gd11 Gd12 O4 65(6) . .
Ni2 Gd11 Gd12 O4 40(3) . .
Gd1 Gd11 Gd12 O1F -38(13) . .
O1 Gd11 Gd12 O1F -37(4) . .
O3 Gd11 Gd12 O1F -132.5(13) 2_666 .
O5 Gd11 Gd12 O1F 68.8(17) . .
O1G Gd11 Gd12 O1F 142.7(10) . .
O4 Gd11 Gd12 O1F 73.3(18) . .
O3 Gd11 Gd12 O1F -78.5(11) . .
O2 Gd11 Gd12 O1F -159(4) . .
O3B Gd11 Gd12 O1F 138(5) . .
Ni2 Gd11 Gd12 O1F 113.2(16) . .
Gd1 Gd11 Gd12 O3 41(13) . .
O1 Gd11 Gd12 O3 41(4) . .
O3 Gd11 Gd12 O3 -54.0(18) 2_666 .
O5 Gd11 Gd12 O3 147.4(13) . .
O1G Gd11 Gd12 O3 -138.7(11) . .
O1F Gd11 Gd12 O3 78.5(11) . .
O4 Gd11 Gd12 O3 152(3) . .
O2 Gd11 Gd12 O3 -80(3) . .
O3B Gd11 Gd12 O3 -143(5) . .
Ni2 Gd11 Gd12 O3 -168.3(12) . .
Gd1 Gd11 Gd12 O1G 180(100) . .
O1 Gd11 Gd12 O1G 180(4) . .
O3 Gd11 Gd12 O1G 84.7(15) 2_666 .
O5 Gd11 Gd12 O1G -73.9(14) . .
O1F Gd11 Gd12 O1G -142.7(10) . .
O4 Gd11 Gd12 O1G -69(2) . .
O3 Gd11 Gd12 O1G 138.7(11) . .
O2 Gd11 Gd12 O1G 59(3) . .
O3B Gd11 Gd12 O1G -4(5) . .
Ni2 Gd11 Gd12 O1G -29.6(12) . .
Gd1 Gd11 Gd12 O3 95(13) . 2_666
O1 Gd11 Gd12 O3 95(4) . 2_666
O5 Gd11 Gd12 O3 -159(3) . 2_666
O1G Gd11 Gd12 O3 -84.7(15) . 2_666
O1F Gd11 Gd12 O3 132.5(13) . 2_666
O4 Gd11 Gd12 O3 -154.1(14) . 2_666
O3 Gd11 Gd12 O3 54.0(18) . 2_666
O2 Gd11 Gd12 O3 -26(4) . 2_666
O3B Gd11 Gd12 O3 -89(5) . 2_666
Ni2 Gd11 Gd12 O3 -114(2) . 2_666
Gd1 Gd11 Gd12 O5 -107(14) . .
O1 Gd11 Gd12 O5 -106(4) . .
O3 Gd11 Gd12 O5 159(3) 2_666 .
O1G Gd11 Gd12 O5 73.9(14) . .
O1F Gd11 Gd12 O5 -68.8(17) . .
O4 Gd11 Gd12 O5 4(3) . .
O3 Gd11 Gd12 O5 -147.4(13) . .
O2 Gd11 Gd12 O5 133(3) . .
O3B Gd11 Gd12 O5 70(5) . .
Ni2 Gd11 Gd12 O5 44.3(12) . .
Gd1 Gd11 Gd12 Ni1 -64(13) . .
O1 Gd11 Gd12 Ni1 -63(5) . .
O3 Gd11 Gd12 Ni1 -158.6(14) 2_666 .
O5 Gd11 Gd12 Ni1 43(3) . .
O1G Gd11 Gd12 Ni1 117(2) . .
O1F Gd11 Gd12 Ni1 -26.0(15) . .
O4 Gd11 Gd12 Ni1 47.3(17) . .
O3 Gd11 Gd12 Ni1 -105(2) . .
O2 Gd11 Gd12 Ni1 175(5) . .
O3B Gd11 Gd12 Ni1 112(5) . .
Ni2 Gd11 Gd12 Ni1 87(3) . .
Gd1 Gd11 Gd12 Gd3 59(14) . 2_666
O1 Gd11 Gd12 Gd3 59(6) . 2_666
O3 Gd11 Gd12 Gd3 -36(4) 2_666 2_666
O5 Gd11 Gd12 Gd3 165(2) . 2_666
O1G Gd11 Gd12 Gd3 -121(3) . 2_666
O1F Gd11 Gd12 Gd3 97(3) . 2_666
O4 Gd11 Gd12 Gd3 170(5) . 2_666
O3 Gd11 Gd12 Gd3 18(2) . 2_666
O2 Gd11 Gd12 Gd3 -62(3) . 2_666
O3B Gd11 Gd12 Gd3 -125(4) . 2_666
Ni2 Gd11 Gd12 Gd3 -150(2) . 2_666
Gd1 Gd11 Gd12 Gd4 -107(13) . .
O1 Gd11 Gd12 Gd4 -107(4) . .
O3 Gd11 Gd12 Gd4 158.2(14) 2_666 .
O5 Gd11 Gd12 Gd4 -0.5(14) . .
O1G Gd11 Gd12 Gd4 73.4(7) . .
O1F Gd11 Gd12 Gd4 -69.3(8) . .
O4 Gd11 Gd12 Gd4 4.0(16) . .
O3 Gd11 Gd12 Gd4 -147.8(12) . .
O2 Gd11 Gd12 Gd4 132(3) . .
O3B Gd11 Gd12 Gd4 69(5) . .
Ni2 Gd11 Gd12 Gd4 43.9(17) . .
O1 Gd11 Gd1 Gd12 -180(97) . .
O3 Gd11 Gd1 Gd12 87(13) 2_666 .
O5 Gd11 Gd1 Gd12 -76(14) . .
O1G Gd11 Gd1 Gd12 0(14) . .
O1F Gd11 Gd1 Gd12 -139(14) . .
O4 Gd11 Gd1 Gd12 -61(13) . .
O3 Gd11 Gd1 Gd12 136(14) . .
O2 Gd11 Gd1 Gd12 48(12) . .
O3B Gd11 Gd1 Gd12 -5(20) . .
Ni2 Gd11 Gd1 Gd12 -31(15) . .
Gd12 Gd11 Gd1 O3 -87(13) . 2_666
O1 Gd11 Gd1 O3 93(4) . 2_666
O5 Gd11 Gd1 O3 -163(3) . 2_666
O1G Gd11 Gd1 O3 -86.7(18) . 2_666
O1F Gd11 Gd1 O3 133.6(12) . 2_666
O4 Gd11 Gd1 O3 -148.6(11) . 2_666
O3 Gd11 Gd1 O3 48(3) . 2_666
O2 Gd11 Gd1 O3 -39(5) . 2_666
O3B Gd11 Gd1 O3 -92(10) . 2_666
Ni2 Gd11 Gd1 O3 -118(4) . 2_666
Gd12 Gd11 Gd1 O1 180(97) . .
O3 Gd11 Gd1 O1 -93(4) 2_666 .
O5 Gd11 Gd1 O1 104(4) . .
O1G Gd11 Gd1 O1 -180(4) . .
O1F Gd11 Gd1 O1 40(5) . .
O4 Gd11 Gd1 O1 118(3) . .
O3 Gd11 Gd1 O1 -45(5) . .
O2 Gd11 Gd1 O1 -132(3) . .
O3B Gd11 Gd1 O1 175(13) . .
Ni2 Gd11 Gd1 O1 148(6) . .
Gd12 Gd11 Gd1 O1F 139(14) . .
O1 Gd11 Gd1 O1F -40(5) . .
O3 Gd11 Gd1 O1F -133.6(12) 2_666 .
O5 Gd11 Gd1 O1F 63(3) . .
O1G Gd11 Gd1 O1F 139.6(8) . .
O4 Gd11 Gd1 O1F 78(2) . .
O3 Gd11 Gd1 O1F -85.3(18) . .
O2 Gd11 Gd1 O1F -173(5) . .
O3B Gd11 Gd1 O1F 134(9) . .
Ni2 Gd11 Gd1 O1F 108(2) . .
Gd12 Gd11 Gd1 O2 -48(12) . .
O1 Gd11 Gd1 O2 132(3) . .
O3 Gd11 Gd1 O2 39(5) 2_666 .
O5 Gd11 Gd1 O2 -124(3) . .
O1G Gd11 Gd1 O2 -48(4) . .
O1F Gd11 Gd1 O2 173(5) . .
O4 Gd11 Gd1 O2 -110(4) . .
O3 Gd11 Gd1 O2 87(4) . .
O3B Gd11 Gd1 O2 -53(12) . .
Ni2 Gd11 Gd1 O2 -79(5) . .
Gd12 Gd11 Gd1 O4 61(13) . .
O1 Gd11 Gd1 O4 -118(3) . .
O3 Gd11 Gd1 O4 148.6(11) 2_666 .
O5 Gd11 Gd1 O4 -14(4) . .
O1G Gd11 Gd1 O4 62(3) . .
O1F Gd11 Gd1 O4 -78(2) . .
O3 Gd11 Gd1 O4 -163(3) . .
O2 Gd11 Gd1 O4 110(4) . .
O3B Gd11 Gd1 O4 56(11) . .
Ni2 Gd11 Gd1 O4 30(4) . .
Gd12 Gd11 Gd1 O5 76(14) . .
O1 Gd11 Gd1 O5 -104(4) . .
O3 Gd11 Gd1 O5 163(3) 2_666 .
O1G Gd11 Gd1 O5 76.2(18) . .
O1F Gd11 Gd1 O5 -63(3) . .
O4 Gd11 Gd1 O5 14(4) . .
O3 Gd11 Gd1 O5 -148.7(10) . .
O2 Gd11 Gd1 O5 124(3) . .
O3B Gd11 Gd1 O5 71(9) . .
Ni2 Gd11 Gd1 O5 44.5(18) . .
Gd12 Gd11 Gd1 O1G 0(14) . .
O1 Gd11 Gd1 O1G 180(4) . .
O3 Gd11 Gd1 O1G 86.7(18) 2_666 .
O5 Gd11 Gd1 O1G -76.2(18) . .
O1F Gd11 Gd1 O1G -139.6(8) . .
O4 Gd11 Gd1 O1G -62(3) . .
O3 Gd11 Gd1 O1G 135.1(10) . .
O2 Gd11 Gd1 O1G 48(4) . .
O3B Gd11 Gd1 O1G -6(9) . .
Ni2 Gd11 Gd1 O1G -31.7(18) . .
Gd12 Gd11 Gd1 O3 -136(14) . .
O1 Gd11 Gd1 O3 45(5) . .
O3 Gd11 Gd1 O3 -48(3) 2_666 .
O5 Gd11 Gd1 O3 148.7(10) . .
O1G Gd11 Gd1 O3 -135.1(10) . .
O1F Gd11 Gd1 O3 85.3(18) . .
O4 Gd11 Gd1 O3 163(3) . .
O2 Gd11 Gd1 O3 -87(4) . .
O3B Gd11 Gd1 O3 -141(8) . .
Ni2 Gd11 Gd1 O3 -166.8(12) . .
Gd12 Gd11 Gd1 Ni2 31(15) . .
O1 Gd11 Gd1 Ni2 -148(6) . .
O3 Gd11 Gd1 Ni2 118(4) 2_666 .
O5 Gd11 Gd1 Ni2 -44.5(18) . .
O1G Gd11 Gd1 Ni2 31.7(18) . .
O1F Gd11 Gd1 Ni2 -108(2) . .
O4 Gd11 Gd1 Ni2 -30(4) . .
O3 Gd11 Gd1 Ni2 166.8(12) . .
O2 Gd11 Gd1 Ni2 79(5) . .
O3B Gd11 Gd1 Ni2 26(7) . .
Gd12 Gd11 Gd1 Ni1 107(14) . .
O1 Gd11 Gd1 Ni1 -72(5) . .
O3 Gd11 Gd1 Ni1 -165.6(15) 2_666 .
O5 Gd11 Gd1 Ni1 32(5) . .
O1G Gd11 Gd1 Ni1 108(3) . .
O1F Gd11 Gd1 Ni1 -32(2) . .
O4 Gd11 Gd1 Ni1 46(2) . .
O3 Gd11 Gd1 Ni1 -117(4) . .
O2 Gd11 Gd1 Ni1 155(6) . .
O3B Gd11 Gd1 Ni1 102(9) . .
Ni2 Gd11 Gd1 Ni1 76(4) . .
O2 Gd12 Gd1 Gd11 -66(15) . .
O4 Gd12 Gd1 Gd11 72(14) . .
O1F Gd12 Gd1 Gd11 142(13) . .
O3 Gd12 Gd1 Gd11 -139(13) . .
O1G Gd12 Gd1 Gd11 0(13) . .
O3 Gd12 Gd1 Gd11 -79(13) 2_666 .
O5 Gd12 Gd1 Gd11 68(13) . .
Ni1 Gd12 Gd1 Gd11 120(13) . .
Gd3 Gd12 Gd1 Gd11 -127(13) 2_666 .
Gd4 Gd12 Gd1 Gd11 72(13) . .
Gd11 Gd12 Gd1 O3 79(13) . 2_666
O2 Gd12 Gd1 O3 13(6) . 2_666
O4 Gd12 Gd1 O3 151.3(13) . 2_666
O1F Gd12 Gd1 O3 -138.9(11) . 2_666
O3 Gd12 Gd1 O3 -60.4(18) . 2_666
O1G Gd12 Gd1 O3 78.5(14) . 2_666
O5 Gd12 Gd1 O3 147(3) . 2_666
Ni1 Gd12 Gd1 O3 -160.5(11) . 2_666
Gd3 Gd12 Gd1 O3 -48(4) 2_666 2_666
Gd4 Gd12 Gd1 O3 151.4(11) . 2_666
Gd11 Gd12 Gd1 O1 -179(100) . .
O2 Gd12 Gd1 O1 115(6) . .
O4 Gd12 Gd1 O1 -107(6) . .
O1F Gd12 Gd1 O1 -37(6) . .
O3 Gd12 Gd1 O1 41(6) . .
O1G Gd12 Gd1 O1 -180(6) . .
O3 Gd12 Gd1 O1 102(6) 2_666 .
O5 Gd12 Gd1 O1 -112(6) . .
Ni1 Gd12 Gd1 O1 -59(7) . .
Gd3 Gd12 Gd1 O1 53(8) 2_666 .
Gd4 Gd12 Gd1 O1 -107(6) . .
Gd11 Gd12 Gd1 O1F -142(13) . .
O2 Gd12 Gd1 O1F 152(5) . .
O4 Gd12 Gd1 O1F -70(2) . .
O3 Gd12 Gd1 O1F 78.5(8) . .
O1G Gd12 Gd1 O1F -142.6(5) . .
O3 Gd12 Gd1 O1F 138.9(11) 2_666 .
O5 Gd12 Gd1 O1F -74.6(16) . .
Ni1 Gd12 Gd1 O1F -21.7(18) . .
Gd3 Gd12 Gd1 O1F 90(3) 2_666 .
Gd4 Gd12 Gd1 O1F -69.7(5) . .
Gd11 Gd12 Gd1 O2 66(15) . .
O4 Gd12 Gd1 O2 138(6) . .
O1F Gd12 Gd1 O2 -152(5) . .
O3 Gd12 Gd1 O2 -73(4) . .
O1G Gd12 Gd1 O2 65(4) . .
O3 Gd12 Gd1 O2 -13(6) 2_666 .
O5 Gd12 Gd1 O2 133(3) . .
Ni1 Gd12 Gd1 O2 -174(6) . .
Gd3 Gd12 Gd1 O2 -62(4) 2_666 .
Gd4 Gd12 Gd1 O2 138(4) . .
Gd11 Gd12 Gd1 O4 -72(14) . .
O2 Gd12 Gd1 O4 -138(6) . .
O1F Gd12 Gd1 O4 70(2) . .
O3 Gd12 Gd1 O4 148(3) . .
O1G Gd12 Gd1 O4 -73(2) . .
O3 Gd12 Gd1 O4 -151.3(13) 2_666 .
O5 Gd12 Gd1 O4 -5(4) . .
Ni1 Gd12 Gd1 O4 48.1(19) . .
Gd3 Gd12 Gd1 O4 160(5) 2_666 .
Gd4 Gd12 Gd1 O4 0(2) . .
Gd11 Gd12 Gd1 O5 -68(13) . .
O2 Gd12 Gd1 O5 -133(3) . .
O4 Gd12 Gd1 O5 5(4) . .
O1F Gd12 Gd1 O5 74.6(16) . .
O3 Gd12 Gd1 O5 153.1(8) . .
O1G Gd12 Gd1 O5 -68.0(14) . .
O3 Gd12 Gd1 O5 -147(3) 2_666 .
Ni1 Gd12 Gd1 O5 53(3) . .
Gd3 Gd12 Gd1 O5 165(2) 2_666 .
Gd4 Gd12 Gd1 O5 4.9(17) . .
Gd11 Gd12 Gd1 O1G 0(13) . .
O2 Gd12 Gd1 O1G -65(4) . .
O4 Gd12 Gd1 O1G 73(2) . .
O1F Gd12 Gd1 O1G 142.6(5) . .
O3 Gd12 Gd1 O1G -139.0(7) . .
O3 Gd12 Gd1 O1G -78.5(14) 2_666 .
O5 Gd12 Gd1 O1G 68.0(14) . .
Ni1 Gd12 Gd1 O1G 121(2) . .
Gd3 Gd12 Gd1 O1G -127(3) 2_666 .
Gd4 Gd12 Gd1 O1G 72.9(4) . .
Gd11 Gd12 Gd1 O3 139(13) . .
O2 Gd12 Gd1 O3 73(4) . .
O4 Gd12 Gd1 O3 -148(3) . .
O1F Gd12 Gd1 O3 -78.5(8) . .
O1G Gd12 Gd1 O3 139.0(7) . .
O3 Gd12 Gd1 O3 60.4(19) 2_666 .
O5 Gd12 Gd1 O3 -153.1(8) . .
Ni1 Gd12 Gd1 O3 -100(2) . .
Gd3 Gd12 Gd1 O3 12(3) 2_666 .
Gd4 Gd12 Gd1 O3 -148.2(10) . .
Gd11 Gd12 Gd1 Ni2 -26(13) . .
O2 Gd12 Gd1 Ni2 -92(4) . .
O4 Gd12 Gd1 Ni2 46(3) . .
O1F Gd12 Gd1 Ni2 115.8(12) . .
O3 Gd12 Gd1 Ni2 -165.7(7) . .
O1G Gd12 Gd1 Ni2 -26.8(13) . .
O3 Gd12 Gd1 Ni2 -105(2) 2_666 .
O5 Gd12 Gd1 Ni2 41.2(10) . .
Ni1 Gd12 Gd1 Ni2 94(3) . .
Gd3 Gd12 Gd1 Ni2 -154(2) 2_666 .
Gd4 Gd12 Gd1 Ni2 46.1(16) . .
Gd11 Gd12 Gd1 Ni1 -120(13) . .
O2 Gd12 Gd1 Ni1 174(6) . .
O4 Gd12 Gd1 Ni1 -48.1(19) . .
O1F Gd12 Gd1 Ni1 21.7(18) . .
O3 Gd12 Gd1 Ni1 100(2) . .
O1G Gd12 Gd1 Ni1 -121(2) . .
O3 Gd12 Gd1 Ni1 160.5(11) 2_666 .
O5 Gd12 Gd1 Ni1 -53(3) . .
Gd3 Gd12 Gd1 Ni1 112(5) 2_666 .
Gd4 Gd12 Gd1 Ni1 -48(2) . .
O2G Gd21 Gd2 O1M 95(4) 2_666 .
O2F Gd21 Gd2 O1M -106(4) . .
O2 Gd21 Gd2 O1M 144.4(5) 2_666 .
O1 Gd21 Gd2 O1M -143.5(8) . .
O1C Gd21 Gd2 O1M -59.9(12) . .
O1D Gd21 Gd2 O1M 68.0(15) . .
C1G Gd21 Gd2 O1M 110(3) 2_666 .
Ni3 Gd21 Gd2 O1M -25.0(11) . .
Gd12 Gd21 Gd2 O1M 150.7(8) 2_666 .
O2F Gd21 Gd2 O2G 159(7) . 2_666
O1M Gd21 Gd2 O2G -95(4) . 2_666
O2 Gd21 Gd2 O2G 49(4) 2_666 2_666
O1 Gd21 Gd2 O2G 121(3) . 2_666
O1C Gd21 Gd2 O2G -155(3) . 2_666
O1D Gd21 Gd2 O2G -27(5) . 2_666
C1G Gd21 Gd2 O2G 15.3(12) 2_666 2_666
Ni3 Gd21 Gd2 O2G -120(3) . 2_666
Gd12 Gd21 Gd2 O2G 56(4) 2_666 2_666
O2G Gd21 Gd2 O2 -49(4) 2_666 2_666
O2F Gd21 Gd2 O2 109(3) . 2_666
O1M Gd21 Gd2 O2 -144.4(5) . 2_666
O1 Gd21 Gd2 O2 72.1(12) . 2_666
O1C Gd21 Gd2 O2 155.6(15) . 2_666
O1D Gd21 Gd2 O2 -76.4(13) . 2_666
C1G Gd21 Gd2 O2 -34(4) 2_666 2_666
Ni3 Gd21 Gd2 O2 -169.4(13) . 2_666
Gd12 Gd21 Gd2 O2 6.2(10) 2_666 2_666
O2G Gd21 Gd2 O2F -159(7) 2_666 .
O1M Gd21 Gd2 O2F 106(4) . .
O2 Gd21 Gd2 O2F -109(3) 2_666 .
O1 Gd21 Gd2 O2F -37(4) . .
O1C Gd21 Gd2 O2F 46(4) . .
O1D Gd21 Gd2 O2F 174(2) . .
C1G Gd21 Gd2 O2F -144(6) 2_666 .
Ni3 Gd21 Gd2 O2F 81(4) . .
Gd12 Gd21 Gd2 O2F -103(4) 2_666 .
O2G Gd21 Gd2 O1 -121(3) 2_666 .
O2F Gd21 Gd2 O1 37(4) . .
O1M Gd21 Gd2 O1 143.5(8) . .
O2 Gd21 Gd2 O1 -72.1(12) 2_666 .
O1C Gd21 Gd2 O1 83.5(13) . .
O1D Gd21 Gd2 O1 -149(2) . .
C1G Gd21 Gd2 O1 -106(3) 2_666 .
Ni3 Gd21 Gd2 O1 118.5(15) . .
Gd12 Gd21 Gd2 O1 -65.9(13) 2_666 .
O2G Gd21 Gd2 O1C 155(3) 2_666 .
O2F Gd21 Gd2 O1C -46(4) . .
O1M Gd21 Gd2 O1C 59.9(12) . .
O2 Gd21 Gd2 O1C -155.6(15) 2_666 .
O1 Gd21 Gd2 O1C -83.5(13) . .
O1D Gd21 Gd2 O1C 128.0(18) . .
C1G Gd21 Gd2 O1C 170(2) 2_666 .
Ni3 Gd21 Gd2 O1C 35.0(5) . .
Gd12 Gd21 Gd2 O1C -149.4(8) 2_666 .
O2G Gd21 Gd2 O1D 27(5) 2_666 .
O2F Gd21 Gd2 O1D -174(2) . .
O1M Gd21 Gd2 O1D -68.0(15) . .
O2 Gd21 Gd2 O1D 76.4(13) 2_666 .
O1 Gd21 Gd2 O1D 149(2) . .
O1C Gd21 Gd2 O1D -128.0(18) . .
C1G Gd21 Gd2 O1D 42(4) 2_666 .
Ni3 Gd21 Gd2 O1D -93.0(13) . .
Gd12 Gd21 Gd2 O1D 82.6(13) 2_666 .
O2G Gd21 Gd2 Ni3 120(3) 2_666 .
O2F Gd21 Gd2 Ni3 -81(4) . .
O1M Gd21 Gd2 Ni3 25.0(11) . .
O2 Gd21 Gd2 Ni3 169.4(13) 2_666 .
O1 Gd21 Gd2 Ni3 -118.5(15) . .
O1C Gd21 Gd2 Ni3 -35.0(5) . .
O1D Gd21 Gd2 Ni3 93.0(13) . .
C1G Gd21 Gd2 Ni3 135(3) 2_666 .
Gd12 Gd21 Gd2 Ni3 175.6(6) 2_666 .
O2G Gd21 Gd2 Gd3 -82(5) 2_666 .
O2F Gd21 Gd2 Gd3 77(5) . .
O1M Gd21 Gd2 Gd3 -177(2) . .
O2 Gd21 Gd2 Gd3 -33(2) 2_666 .
O1 Gd21 Gd2 Gd3 40(2) . .
O1C Gd21 Gd2 Gd3 123(3) . .
O1D Gd21 Gd2 Gd3 -109(4) . .
C1G Gd21 Gd2 Gd3 -67(5) 2_666 .
Ni3 Gd21 Gd2 Gd3 158(3) . .
Gd12 Gd21 Gd2 Gd3 -26(3) 2_666 .
O2G Gd21 Gd2 Gd12 -56(4) 2_666 2_666
O2F Gd21 Gd2 Gd12 103(4) . 2_666
O1M Gd21 Gd2 Gd12 -150.7(8) . 2_666
O2 Gd21 Gd2 Gd12 -6.2(10) 2_666 2_666
O1 Gd21 Gd2 Gd12 65.9(13) . 2_666
O1C Gd21 Gd2 Gd12 149.4(8) . 2_666
O1D Gd21 Gd2 Gd12 -82.6(13) . 2_666
C1G Gd21 Gd2 Gd12 -40(3) 2_666 2_666
Ni3 Gd21 Gd2 Gd12 -175.6(6) . 2_666
O5 Gd41 Gd4 O2E 176.6(11) . .
O23 Gd41 Gd4 O2E 14(5) . .
O13 Gd41 Gd4 O2E -65(2) . .
O2B Gd41 Gd4 O2E 97.9(11) . .
N13 Gd41 Gd4 O2E -34(4) . .
O4 Gd41 Gd4 O2E -172(2) . .
O2A Gd41 Gd4 O2E -89.6(16) . .
O1E Gd41 Gd4 O2E 88(5) . .
Ni2 Gd41 Gd4 O2E 132.6(11) . .
Gd11 Gd41 Gd4 O2E -177.3(6) . .
O23 Gd41 Gd4 O5 -163(6) . .
O13 Gd41 Gd4 O5 118(3) . .
O2B Gd41 Gd4 O5 -79(2) . .
N13 Gd41 Gd4 O5 149(5) . .
O2E Gd41 Gd4 O5 -176.6(11) . .
O4 Gd41 Gd4 O5 11(3) . .
O2A Gd41 Gd4 O5 94(2) . .
O1E Gd41 Gd4 O5 -89(5) . .
Ni2 Gd41 Gd4 O5 -44.0(14) . .
Gd11 Gd41 Gd4 O5 6.1(14) . .
O5 Gd41 Gd4 O2A -94(2) . .
O23 Gd41 Gd4 O2A 103(4) . .
O13 Gd41 Gd4 O2A 24(3) . .
O2B Gd41 Gd4 O2A -172.5(6) . .
N13 Gd41 Gd4 O2A 55(4) . .
O2E Gd41 Gd4 O2A 89.6(16) . .
O4 Gd41 Gd4 O2A -82.3(16) . .
O1E Gd41 Gd4 O2A 178(6) . .
Ni2 Gd41 Gd4 O2A -137.8(10) . .
Gd11 Gd41 Gd4 O2A -87.7(15) . .
O5 Gd41 Gd4 O4 -11(3) . .
O23 Gd41 Gd4 O4 -174(3) . .
O13 Gd41 Gd4 O4 107(2) . .
O2B Gd41 Gd4 O4 -90.1(14) . .
N13 Gd41 Gd4 O4 138(3) . .
O2E Gd41 Gd4 O4 172(2) . .
O2A Gd41 Gd4 O4 82.3(16) . .
O1E Gd41 Gd4 O4 -100(5) . .
Ni2 Gd41 Gd4 O4 -55(2) . .
Gd11 Gd41 Gd4 O4 -5.3(19) . .
O5 Gd41 Gd4 O1E 89(5) . .
O23 Gd41 Gd4 O1E -74(7) . .
O13 Gd41 Gd4 O1E -153(3) . .
O2B Gd41 Gd4 O1E 10(5) . .
N13 Gd41 Gd4 O1E -122(4) . .
O2E Gd41 Gd4 O1E -88(5) . .
O4 Gd41 Gd4 O1E 100(5) . .
O2A Gd41 Gd4 O1E -178(6) . .
Ni2 Gd41 Gd4 O1E 45(6) . .
Gd11 Gd41 Gd4 O1E 95(4) . .
O5 Gd41 Gd4 O2B 79(2) . .
O23 Gd41 Gd4 O2B -84(4) . .
O13 Gd41 Gd4 O2B -163(3) . .
N13 Gd41 Gd4 O2B -132(4) . .
O2E Gd41 Gd4 O2B -97.9(11) . .
O4 Gd41 Gd4 O2B 90.1(14) . .
O2A Gd41 Gd4 O2B 172.5(6) . .
O1E Gd41 Gd4 O2B -10(5) . .
Ni2 Gd41 Gd4 O2B 34.7(10) . .
Gd11 Gd41 Gd4 O2B 84.8(10) . .
O5 Gd41 Gd4 O13 -118(3) . .
O23 Gd41 Gd4 O13 79(4) . .
O2B Gd41 Gd4 O13 163(3) . .
N13 Gd41 Gd4 O13 31(2) . .
O2E Gd41 Gd4 O13 65(2) . .
O4 Gd41 Gd4 O13 -107(2) . .
O2A Gd41 Gd4 O13 -24(3) . .
O1E Gd41 Gd4 O13 153(3) . .
Ni2 Gd41 Gd4 O13 -162(3) . .
Gd11 Gd41 Gd4 O13 -112(2) . .
O5 Gd41 Gd4 O23 163(6) . .
O13 Gd41 Gd4 O23 -79(4) . .
O2B Gd41 Gd4 O23 84(4) . .
N13 Gd41 Gd4 O23 -48(3) . .
O2E Gd41 Gd4 O23 -14(5) . .
O4 Gd41 Gd4 O23 174(3) . .
O2A Gd41 Gd4 O23 -103(4) . .
O1E Gd41 Gd4 O23 74(7) . .
Ni2 Gd41 Gd4 O23 119(5) . .
Gd11 Gd41 Gd4 O23 169(4) . .
O5 Gd41 Gd4 N13 -149(5) . .
O23 Gd41 Gd4 N13 48(3) . .
O13 Gd41 Gd4 N13 -31(2) . .
O2B Gd41 Gd4 N13 132(4) . .
O2E Gd41 Gd4 N13 34(4) . .
O4 Gd41 Gd4 N13 -138(3) . .
O2A Gd41 Gd4 N13 -55(4) . .
O1E Gd41 Gd4 N13 122(4) . .
Ni2 Gd41 Gd4 N13 167(5) . .
Gd11 Gd41 Gd4 N13 -143(4) . .
O5 Gd41 Gd4 Ni1 -54(3) . .
O23 Gd41 Gd4 Ni1 143(3) . .
O13 Gd41 Gd4 Ni1 64(3) . .
O2B Gd41 Gd4 Ni1 -132.8(10) . .
N13 Gd41 Gd4 Ni1 95(3) . .
O2E Gd41 Gd4 Ni1 129(2) . .
O4 Gd41 Gd4 Ni1 -42.7(9) . .
O2A Gd41 Gd4 Ni1 39.7(9) . .
O1E Gd41 Gd4 Ni1 -143(6) . .
Ni2 Gd41 Gd4 Ni1 -98.1(18) . .
Gd11 Gd41 Gd4 Ni1 -48.0(18) . .
O5 Gd41 Gd4 Ni2 44.0(14) . .
O23 Gd41 Gd4 Ni2 -119(5) . .
O13 Gd41 Gd4 Ni2 162(3) . .
O2B Gd41 Gd4 Ni2 -34.7(10) . .
N13 Gd41 Gd4 Ni2 -167(5) . .
O2E Gd41 Gd4 Ni2 -132.6(11) . .
O4 Gd41 Gd4 Ni2 55(2) . .
O2A Gd41 Gd4 Ni2 137.8(10) . .
O1E Gd41 Gd4 Ni2 -45(6) . .
Gd11 Gd41 Gd4 Ni2 50.1(12) . .
Gd1 Gd12 O2 Gd2 15(6) . 2_666
Gd11 Gd12 O2 Gd2 6(5) . 2_666
O4 Gd12 O2 Gd2 -128.0(11) . 2_666
O1F Gd12 O2 Gd2 157.0(11) . 2_666
O3 Gd12 O2 Gd2 92.7(12) . 2_666
O1G Gd12 O2 Gd2 -45.5(16) . 2_666
O3 Gd12 O2 Gd2 25.3(16) 2_666 2_666
O5 Gd12 O2 Gd2 -72(3) . 2_666
Ni1 Gd12 O2 Gd2 -170.3(5) . 2_666
Gd3 Gd12 O2 Gd2 123.1(14) 2_666 2_666
Gd4 Gd12 O2 Gd2 -112.5(14) . 2_666
Gd1 Gd12 O2 Gd3 -108(5) . 2_666
Gd11 Gd12 O2 Gd3 -117(4) . 2_666
O4 Gd12 O2 Gd3 108.9(10) . 2_666
O1F Gd12 O2 Gd3 34(2) . 2_666
O3 Gd12 O2 Gd3 -30.5(10) . 2_666
O1G Gd12 O2 Gd3 -168.7(5) . 2_666
O3 Gd12 O2 Gd3 -97.8(7) 2_666 2_666
O5 Gd12 O2 Gd3 165(3) . 2_666
Ni1 Gd12 O2 Gd3 66.5(9) . 2_666
Gd4 Gd12 O2 Gd3 124.3(11) . 2_666
Gd11 Gd12 O2 Gd1 -10(3) . .
O4 Gd12 O2 Gd1 -143(6) . .
O1F Gd12 O2 Gd1 142(6) . .
O3 Gd12 O2 Gd1 77(5) . .
O1G Gd12 O2 Gd1 -61(5) . .
O3 Gd12 O2 Gd1 10(4) 2_666 .
O5 Gd12 O2 Gd1 -87(6) . .
Ni1 Gd12 O2 Gd1 174(6) . .
Gd3 Gd12 O2 Gd1 108(5) 2_666 .
Gd4 Gd12 O2 Gd1 -128(6) . .
Gd1 Gd12 O2 Gd21 21(6) . 2_666
Gd11 Gd12 O2 Gd21 11(4) . 2_666
O4 Gd12 O2 Gd21 -122.6(14) . 2_666
O1F Gd12 O2 Gd21 162.3(15) . 2_666
O3 Gd12 O2 Gd21 98.0(12) . 2_666
O1G Gd12 O2 Gd21 -40.2(16) . 2_666
O3 Gd12 O2 Gd21 30.7(15) 2_666 2_666
O5 Gd12 O2 Gd21 -67(3) . 2_666
Ni1 Gd12 O2 Gd21 -164.9(9) . 2_666
Gd3 Gd12 O2 Gd21 128.5(14) 2_666 2_666
Gd4 Gd12 O2 Gd21 -107.2(17) . 2_666
Gd1 Gd12 O2 Gd11 10(3) . .
O4 Gd12 O2 Gd11 -134(4) . .
O1F Gd12 O2 Gd11 151(5) . .
O3 Gd12 O2 Gd11 87(4) . .
O1G Gd12 O2 Gd11 -51(3) . .
O3 Gd12 O2 Gd11 20(3) 2_666 .
O5 Gd12 O2 Gd11 -78(4) . .
Ni1 Gd12 O2 Gd11 -176(4) . .
Gd3 Gd12 O2 Gd11 117(4) 2_666 .
Gd4 Gd12 O2 Gd11 -118(4) . .
Ni1 O2A C2A C1A 40.1(14) . .
Gd4 O2A C2A C1A -117.9(12) . .
Gd41 O2A C2A C1A -133.8(15) . .
Ni1 O2A C2A C3A -139.6(9) . .
Gd4 O2A C2A C3A 62.5(15) . .
Gd41 O2A C2A C3A 46.5(18) . .
C9A C1A C2A O2A -179.7(11) . .
C11A C1A C2A O2A 1.7(19) . .
C9A C1A C2A C3A -0.1(19) . .
C11A C1A C2A C3A -178.6(12) . .
O2A C2A C3A C4A 179.0(12) . .
C1A C2A C3A C4A -1(2) . .
C2A C3A C4A C10A -1(2) . .
C10A C5A C6A C7A 4(3) . .
C5A C6A C7A C8A -2(3) . .
C6A C7A C8A C9A 1(3) . .
C2A C1A C9A C10A 3(2) . .
C11A C1A C9A C10A -178.3(14) . .
C2A C1A C9A C8A 175.5(14) . .
C11A C1A C9A C8A -6(2) . .
C7A C8A C9A C10A -3(2) . .
C7A C8A C9A C1A -175.4(15) . .
C1A C9A C10A C4A -5(2) . .
C8A C9A C10A C4A -178.0(14) . .
C1A C9A C10A C5A 177.2(15) . .
C8A C9A C10A C5A 4(2) . .
C3A C4A C10A C9A 4(2) . .
C3A C4A C10A C5A -177.9(15) . .
C6A C5A C10A C9A -5(3) . .
C6A C5A C10A C4A 177.4(17) . .
C2A C1A C11A N1A -23(2) . .
C9A C1A C11A N1A 158.4(14) . .
C1A C11A N1A C12A -176.6(12) . .
C1A C11A N1A Ni1 -3.2(19) . .
C11A N1A C12A C13A 40.7(18) . .
Ni1 N1A C12A C13A -133.2(11) . .
C11A N1A C12A C15A 162.9(12) . .
Ni1 N1A C12A C15A -11.0(13) . .
C11A N1A C12A C14A -83.1(15) . .
Ni1 N1A C12A C14A 103.0(10) . .
C13A C12A C15A O1A 122.7(14) . .
N1A C12A C15A O1A -3.2(17) . .
C14A C12A C15A O1A -118.1(13) . .
C13A C12A C15A O3A -57.7(17) . .
N1A C12A C15A O3A 176.4(12) . .
C14A C12A C15A O3A 61.6(16) . .
O3A C15A O1A Ni1 -164.2(10) . .
C12A C15A O1A Ni1 15.5(15) . .
Gd3 C15A O1A Ni1 -161.3(7) 2_666 .
O3A C15A O1A Gd3 -2.8(13) . 2_666
C12A C15A O1A Gd3 176.8(11) . 2_666
O1A C15A O3A Gd3 2.9(13) . 2_666
C12A C15A O3A Gd3 -176.8(11) . 2_666
Ni2 O2B C2B C1B 24.2(16) . .
Gd41 O2B C2B C1B -92.0(17) . .
Gd4 O2B C2B C1B -108.0(13) . .
Ni2 O2B C2B C3B -155.9(9) . .
Gd41 O2B C2B C3B 88.0(15) . .
Gd4 O2B C2B C3B 72.0(12) . .
C11B C1B C2B O2B 3(2) . .
C9B C1B C2B O2B 179.1(11) . .
C11B C1B C2B C3B -177.0(12) . .
C9B C1B C2B C3B -0.9(18) . .
O2B C2B C3B C4B -177.9(12) . .
C1B C2B C3B C4B 2.1(19) . .
C2B C3B C4B C10B -2(2) . .
C10B C5B C6B C7B 2(2) . .
C5B C6B C7B C8B -2(2) . .
C6B C7B C8B C9B 1(2) . .
C7B C8B C9B C10B 1(2) . .
C7B C8B C9B C1B -178.4(13) . .
C2B C1B C9B C10B -0.6(18) . .
C11B C1B C9B C10B 175.9(12) . .
C2B C1B C9B C8B 178.3(12) . .
C11B C1B C9B C8B -5.2(18) . .
C3B C4B C10B C9B 0(2) . .
C3B C4B C10B C5B -177.1(13) . .
C8B C9B C10B C4B -178.1(12) . .
C1B C9B C10B C4B 0.9(19) . .
C8B C9B C10B C5B -0.5(19) . .
C1B C9B C10B C5B 178.4(12) . .
C6B C5B C10B C4B 176.9(14) . .
C6B C5B C10B C9B -1(2) . .
C2B C1B C11B N1B -15(2) . .
C9B C1B C11B N1B 169.1(13) . .
C1B C11B N1B C12B -178.7(12) . .
C1B C11B N1B Ni2 -4.4(19) . .
C11B N1B C12B C13B -61.9(16) . .
Ni2 N1B C12B C13B 123.3(11) . .
C11B N1B C12B C14B 64.4(16) . .
Ni2 N1B C12B C14B -110.4(12) . .
C11B N1B C12B C15B 178.6(11) . .
Ni2 N1B C12B C15B 3.8(13) . .
N1B C12B C15B O1B 166.3(12) . .
C13B C12B C15B O1B 44.7(17) . .
C14B C12B C15B O1B -76.3(17) . .
N1B C12B C15B O3B -15.9(16) . .
C13B C12B C15B O3B -137.6(13) . .
C14B C12B C15B O3B 101.5(15) . .
O3B C15B O1B Gd3 3.7(14) . .
C12B C15B O1B Gd3 -178.6(10) . .
O1B C15B O3B Ni2 -162.4(11) . .
C12B C15B O3B Ni2 19.9(14) . .
Gd3 C15B O3B Ni2 -158.9(7) . .
O1B C15B O3B Gd3 -3.5(14) . .
C12B C15B O3B Gd3 178.8(11) . .
O1B C15B O3B Gd11 -71.5(18) . .
C12B C15B O3B Gd11 110.8(14) . .
Gd3 C15B O3B Gd11 -68.0(11) . .
N1C Ni3 O2C C2C 24.0(12) . .
O1M Ni3 O2C C2C -154.1(12) . .
Gd2 Ni3 O2C C2C -135.4(10) . .
Gd21 Ni3 O2C C2C -148.0(14) . .
Ni3 O2C C2C C1C -14(2) . .
Ni3 O2C C2C C3C 167.2(11) . .
C11C C1C C2C O2C -5(2) . .
C9C C1C C2C O2C 177.4(14) . .
C11C C1C C2C C3C 174.0(14) . .
C9C C1C C2C C3C -4(2) . .
O2C C2C C3C C4C 179.7(15) . .
C1C C2C C3C C4C 1(2) . .
C2C C3C C4C C10C 1(3) . .
C10C C5C C6C C7C -1(3) . .
C5C C6C C7C C8C 0(3) . .
C6C C7C C8C C9C -1(3) . .
C7C C8C C9C C10C 2(3) . .
C7C C8C C9C C1C 179.0(16) . .
C2C C1C C9C C8C -171.5(16) . .
C11C C1C C9C C8C 11(2) . .
C2C C1C C9C C10C 5(2) . .
C11C C1C C9C C10C -172.8(14) . .
C6C C5C C10C C9C 3(3) . .
C6C C5C C10C C4C -174.1(16) . .
C8C C9C C10C C5C -3(2) . .
C1C C9C C10C C5C 179.7(15) . .
C8C C9C C10C C4C 173.7(15) . .
C1C C9C C10C C4C -3(2) . .
C3C C4C C10C C5C 177.4(16) . .
C3C C4C C10C C9C 0(2) . .
C2C C1C C11C N1C 6(2) . .
C9C C1C C11C N1C -176.4(14) . .
C1C C11C N1C C12C -176.1(14) . .
C1C C11C N1C Ni3 13(2) . .
O2C Ni3 N1C C11C -23.8(13) . .
O1C Ni3 N1C C11C 158.3(13) . .
Gd2 Ni3 N1C C11C 136.5(11) . .
Gd21 Ni3 N1C C11C 147.4(14) . .
O2C Ni3 N1C C12C 164.5(10) . .
O1C Ni3 N1C C12C -13.4(10) . .
Gd2 Ni3 N1C C12C -35.2(12) . .
Gd21 Ni3 N1C C12C -24.4(16) . .
C11C N1C C12C C13C 96.6(16) . .
Ni3 N1C C12C C13C -91.1(12) . .
C11C N1C C12C C14C -28.9(19) . .
Ni3 N1C C12C C14C 143.3(10) . .
C11C N1C C12C C15C -149.7(13) . .
Ni3 N1C C12C C15C 22.6(14) . .
N1C C12C C15C O3C 155.8(13) . .
C13C C12C C15C O3C -87.7(16) . .
C14C C12C C15C O3C 31.3(19) . .
N1C C12C C15C O1C -23.5(16) . .
C13C C12C C15C O1C 93.0(13) . .
C14C C12C C15C O1C -148.0(12) . .
O3C C15C O1C Ni3 -164.7(10) . .
C12C C15C O1C Ni3 14.6(14) . .
O3C C15C O1C Gd2 -23(2) . .
C12C C15C O1C Gd2 156.6(9) . .
O3C C15C O1C Gd21 -4(3) . .
C12C C15C O1C Gd21 175.1(19) . .
N1C Ni3 O1C C15C -1.0(9) . .
O1M Ni3 O1C C15C 176.8(9) . .
Gd2 Ni3 O1C C15C 155.9(11) . .
Gd21 Ni3 O1C C15C 168.9(14) . .
N1C Ni3 O1C Gd2 -156.8(5) . .
O1M Ni3 O1C Gd2 21.0(4) . .
Gd21 Ni3 O1C Gd2 13.0(9) . .
N1C Ni3 O1C Gd21 -169.9(11) . .
O1M Ni3 O1C Gd21 7.9(10) . .
Gd2 Ni3 O1C Gd21 -13.0(9) . .
Gd2 O2D C2D C1D -48.5(18) . .
Gd3 O2D C2D C1D 118.2(15) . .
Gd2 O2D C2D C3D 134.6(12) . .
Gd3 O2D C2D C3D -59(2) . .
C11D C1D C2D O2D -6(2) . .
C9D C1D C2D O2D 178.4(14) . .
C11D C1D C2D C3D 171.4(14) . .
C9D C1D C2D C3D -5(2) . .
O2D C2D C3D C4D -178.5(18) . .
C1D C2D C3D C4D 4(3) . .
C2D C3D C4D C10D -2(3) . .
C10D C5D C6D C7D 2(3) . .
C5D C6D C7D C8D 0(3) . .
C6D C7D C8D C9D -4(3) . .
C7D C8D C9D C10D 7(3) . .
C7D C8D C9D C1D -178.1(16) . .
C2D C1D C9D C10D 2(2) . .
C11D C1D C9D C10D -173.7(15) . .
C2D C1D C9D C8D -172.9(15) . .
C11D C1D C9D C8D 11(2) . .
C8D C9D C10D C5D -5(3) . .
C1D C9D C10D C5D 180.0(16) . .
C8D C9D C10D C4D 176.0(17) . .
C1D C9D C10D C4D 1(3) . .
C6D C5D C10D C9D 0(3) . .
C6D C5D C10D C4D 180(2) . .
C3D C4D C10D C9D -1(3) . .
C3D C4D C10D C5D 180(2) . .
C2D C1D C11D O1D 15(2) . .
C9D C1D C11D O1D -169.3(14) . .
C1D C11D O1D Gd2 29(2) . .
C1D C11D O1D Gd21 41(2) . .
Gd4 O2E C2E C1E 27(2) . .
Gd41 O2E C2E C1E 25(3) . .
Gd4 O2E C2E C3E -150.6(12) . .
Gd41 O2E C2E C3E -152.4(16) . .
C11E C1E C2E O2E -8(3) . .
C9E C1E C2E O2E 177.5(13) . .
C11E C1E C2E C3E 169.3(17) . .
C9E C1E C2E C3E -5(2) . .
O2E C2E C3E C4E 179.6(15) . .
C1E C2E C3E C4E 2(3) . .
C2E C3E C4E C10E 5(3) . .
C10E C5E C6E C7E 5(4) . .
C5E C6E C7E C8E -7(4) . .
C6E C7E C8E C9E 3(3) . .
C7E C8E C9E C10E 3(3) . .
C7E C8E C9E C1E 175.9(17) . .
C11E C1E C9E C8E 15(2) . .
C2E C1E C9E C8E -170.4(16) . .
C11E C1E C9E C10E -172.8(16) . .
C2E C1E C9E C10E 2(2) . .
C6E C5E C10E C4E 179(2) . .
C6E C5E C10E C9E 2(3) . .
C3E C4E C10E C5E 175.2(18) . .
C3E C4E C10E C9E -7(3) . .
C8E C9E C10E C5E -6(3) . .
C1E C9E C10E C5E -178.7(16) . .
C8E C9E C10E C4E 176.9(18) . .
C1E C9E C10E C4E 4(3) . .
C2E C1E C11E O1E 1(3) . .
C9E C1E C11E O1E 175.5(14) . .
C1E C11E O1E Gd4 -12(3) . .
C1E C11E O1E Gd41 -5(3) . .
Gd21 O2F C1F O1F -9(5) . .
Gd2 O2F C1F O1F -24(3) . .
Gd21 O2F C1F C2F 161(4) . .
Gd2 O2F C1F C2F 146.0(12) . .
Ni1 O1F C1F O2F -165.1(10) . .
Gd12 O1F C1F O2F -41(3) . .
Gd1 O1F C1F O2F -19(2) . .
Gd11 O1F C1F O2F -4(2) . .
Ni1 O1F C1F C2F 25.0(15) . .
Gd12 O1F C1F C2F 149.4(19) . .
Gd1 O1F C1F C2F 171.2(8) . .
Gd11 O1F C1F C2F -173.7(14) . .
O2F C1F C2F N1F 152.3(12) . .
O1F C1F C2F N1F -37.8(16) . .
O2F C1F C2F C4F -92.3(14) . .
O1F C1F C2F C4F 77.6(14) . .
O2F C1F C2F C3F 29.9(18) . .
O1F C1F C2F C3F -160.1(12) . .
C1F C2F N1F Ni1 30.7(11) . .
C4F C2F N1F Ni1 -84.9(9) . .
C3F C2F N1F Ni1 153.2(8) . .
Gd21 O2G C1G O1G 22(3) 2_666 .
Gd2 O2G C1G O1G 1(2) 2_666 .
Gd21 O2G C1G C2G -158(3) 2_666 .
Gd2 O2G C1G C2G -179.6(10) 2_666 .
Gd2 O2G C1G Gd21 -21(2) 2_666 2_666
Ni2 O1G C1G O2G -170.3(9) . .
Gd11 O1G C1G O2G -33(3) . .
Gd1 O1G C1G O2G -10.8(19) . .
Gd12 O1G C1G O2G 6(2) . .
Ni2 O1G C1G C2G 10.0(13) . .
Gd11 O1G C1G C2G 147(2) . .
Gd1 O1G C1G C2G 169.5(8) . .
Gd12 O1G C1G C2G -173.4(13) . .
Ni2 O1G C1G Gd21 -163.1(8) . 2_666
Gd11 O1G C1G Gd21 -26(2) . 2_666
Gd1 O1G C1G Gd21 -3.5(15) . 2_666
Gd12 O1G C1G Gd21 13.6(18) . 2_666
O2G C1G C2G N1G 155.5(11) . .
O1G C1G C2G N1G -24.8(14) . .
Gd21 C1G C2G N1G 145.8(13) 2_666 .
O2G C1G C2G C4G 33.5(16) . .
O1G C1G C2G C4G -146.7(12) . .
Gd21 C1G C2G C4G 23.8(19) 2_666 .
O2G C1G C2G C3G -89.0(13) . .
O1G C1G C2G C3G 90.7(13) . .
Gd21 C1G C2G C3G -98.7(15) 2_666 .
C4G C2G N1G Ni2 149.5(9) . .
C3G C2G N1G Ni2 -86.4(11) . .
C1G C2G N1G Ni2 27.5(12) . .
Gd41 O23 N13 O33 -175.8(15) . .
Gd4 O23 N13 O33 175.8(12) . .
Gd41 O23 N13 O13 3.2(15) . .
Gd4 O23 N13 O13 -5.1(12) . .
Gd4 O23 N13 Gd41 -8.4(8) . .
Gd41 O23 N13 Gd4 8.4(8) . .
Gd41 O13 N13 O33 176.0(15) . .
Gd4 O13 N13 O33 -175.7(12) . .
Gd41 O13 N13 O23 -3.1(14) . .
Gd4 O13 N13 O23 5.3(13) . .
Gd4 O13 N13 Gd41 8.3(8) . .
Gd41 O13 N13 Gd4 -8.3(7) . .
O2C Ni3 O1M C1M 6.3(11) . .
O1C Ni3 O1M C1M -175.8(10) . .
Gd2 Ni3 O1M C1M -153.3(12) . .
Gd21 Ni3 O1M C1M -165.8(17) . .
O2C Ni3 O1M Gd21 172.2(12) . .
O1C Ni3 O1M Gd21 -10.0(12) . .
Gd2 Ni3 O1M Gd21 12.5(11) . .
O2C Ni3 O1M Gd2 159.7(4) . .
O1C Ni3 O1M Gd2 -22.5(4) . .
Gd21 Ni3 O1M Gd2 -12.5(11) . .
Gd3 O1X N1X O2X 27(6) . .
Gd3 O1X N1X O3X -132(3) . .
Gd3 O1Y N1Y O2Y 11(3) . .
Gd3 O1Y N1Y O3Y -162(3) . .
Gd3 O2Y N1Y O1Y -12(3) . .
Gd3 O2Y N1Y O3Y 162(3) . .
